data_7128536
loop_
_publ_author_name
'Ma, Yanan'
'Yang, Xiaoping'
'Xiao, Zhiyin'
'Liu, Xiaoming'
'Shi, Dongliang'
'Niu, Mengyu'
'Schipper, Desmond'

_publ_section_title
;
 One high-nuclearity Eu<sub>18</sub> nanoring with rapid ratiometric
 fluorescence response to dipicolinic acid (an anthrax biomarker).
;
_journal_issue 59
_journal_name_full 'Chemical communications (Cambridge, England)'
_journal_page_first 7316
_journal_page_last 7319
_journal_paper_doi 10.1039/d1cc01706c
_journal_volume 57
_journal_year 2021
_chemical_formula_sum 'C250 H264 Eu18 N16 O107'
_chemical_formula_weight 7940.05
_chemical_name_systematic cluster-1
_chemical_properties_physical Heat-sensitive
_space_group_IT_number 2
_space_group_name_Hall '-P 1'
_space_group_name_H-M_alt 'P -1'
_symmetry_cell_setting triclinic
_symmetry_space_group_name_H-M 'P -1'
_atom_sites_solution_hydrogens geom
_atom_sites_solution_primary direct
_atom_sites_solution_secondary difmap
_audit_creation_method SHELXL-97
_audit_update_record
;
2021-06-16 deposited with the CCDC.	2021-06-18 downloaded from the CCDC.
;
_cell_angle_alpha 97.165(2)
_cell_angle_beta 110.855(2)
_cell_angle_gamma 115.142(2)
_cell_formula_units_Z 1
_cell_length_a 21.689(2)
_cell_length_b 23.580(2)
_cell_length_c 24.848(3)
_cell_measurement_reflns_used 25701
_cell_measurement_temperature 190(1)
_cell_measurement_theta_max 30.9961
_cell_measurement_theta_min 1.3022
_cell_volume 10162.1(18)
_computing_cell_refinement 'Collect software, Nonius B.V. 1998'
_computing_data_collection 'Collect software, Nonius B.V. 1998'
_computing_data_reduction
;
DENZO and Scalepack (Otwinoski and Minor, 1997)
;
_computing_molecular_graphics 'XP SHELXTL/PC, Siemens Analytical'
_computing_structure_refinement 'XL SHELXTL/PC, Siemens Analytical'
_computing_structure_solution
;

SIR97 - Altomare A., Burla M.C., Camalli M., Cascarano G.L., Giacovazzo C., 
Guagliardi A., Moliterni A.G.G., Polidori G.,Spagna R.
;
_diffrn_ambient_temperature 190(1)
_diffrn_detector_area_resol_mean 13.6612
_diffrn_measured_fraction_theta_full 0.986
_diffrn_measured_fraction_theta_max 0.986
_diffrn_measurement_device_type 'Mercury2 (2x2 bin mode)'
_diffrn_measurement_method dtprofit.ref
_diffrn_radiation_monochromator graphite
_diffrn_radiation_source 'fine-focus sealed tube'
_diffrn_radiation_type MoK\a
_diffrn_radiation_wavelength 0.71073
_diffrn_reflns_av_R_equivalents 0.0489
_diffrn_reflns_av_sigmaI/netI 0.1689
_diffrn_reflns_limit_h_max 25
_diffrn_reflns_limit_h_min -25
_diffrn_reflns_limit_k_max 24
_diffrn_reflns_limit_k_min -28
_diffrn_reflns_limit_l_max 29
_diffrn_reflns_limit_l_min -25
_diffrn_reflns_number 39951
_diffrn_reflns_theta_full 25.00
_diffrn_reflns_theta_max 25.00
_diffrn_reflns_theta_min 0.93
_exptl_absorpt_coefficient_mu 2.795
_exptl_absorpt_correction_T_max 1.0000
_exptl_absorpt_correction_T_min 0.7860
_exptl_absorpt_correction_type multi-scan
_exptl_absorpt_process_details 'DENZO and Scalepack (Otwinoski and Minor, 1997)'
_exptl_crystal_colour Yellow
_exptl_crystal_density_diffrn 1.297
_exptl_crystal_density_method 'not measured'
_exptl_crystal_description Block
_exptl_crystal_F_000 3866
_exptl_crystal_preparation Luminescent
_exptl_crystal_recrystallization_method 'Vapour deposition'
_exptl_crystal_size_max 0.20
_exptl_crystal_size_mid 0.16
_exptl_crystal_size_min 0.15
_refine_diff_density_max 3.046
_refine_diff_density_min -2.543
_refine_diff_density_rms 0.686
_refine_ls_extinction_method none
_refine_ls_goodness_of_fit_ref 1.163
_refine_ls_hydrogen_treatment constr
_refine_ls_matrix_type full
_refine_ls_number_parameters 1765
_refine_ls_number_reflns 35275
_refine_ls_number_restraints 4340
_refine_ls_restrained_S_all 1.091
_refine_ls_R_factor_all 0.1441
_refine_ls_R_factor_gt 0.0804
_refine_ls_shift/su_max 0.016
_refine_ls_shift/su_mean 0.001
_refine_ls_structure_factor_coef Fsqd
_refine_ls_weighting_details 'calc w=1/[\s^2^(Fo^2^)+(0.2000P)^2^+0.0000P] where P=(Fo^2^+2Fc^2^)/3'
_refine_ls_weighting_scheme calc
_refine_ls_wR_factor_gt 0.1712
_refine_ls_wR_factor_ref 0.2159
_reflns_number_gt 17637
_reflns_number_total 35275
_reflns_threshold_expression >2sigma(I)
_cod_data_source_file d1cc01706c2.cif
_cod_data_source_block cluster-1
_cod_depositor_comments
;
The following automatic conversions were performed:

data item '_exptl_absorpt_correction_type' value 'Multi-scan' was
changed to 'multi-scan' in accordance with the
/home/data/users/saulius/crontab/automatic-downloads/rss-feeds/RSC/lib/dictionaries/cif_core.dic
dictionary named 'cif_core.dic' version 2.4.2 last updated on
2011-04-26.

data item '_symmetry_cell_setting' value 'Triclinic' was changed to
'triclinic' in accordance with the
/home/data/users/saulius/crontab/automatic-downloads/rss-feeds/RSC/lib/dictionaries/cif_core.dic
dictionary named 'cif_core.dic' version 2.4.2 last updated on
2011-04-26.

Automatic conversion script
Id: cif_fix_values 7556 2019-12-06 15:28:31Z antanas 

 Adding full bibliography for 7128536.cif.
;
_cod_original_cell_volume 10162.0(18)
_cod_original_sg_symbol_H-M P-1
_cod_database_code 7128536

loop_
_symmetry_equiv_pos_as_xyz
'x, y, z'
'-x, -y, -z'

loop_
_atom_site_label
_atom_site_type_symbol
_atom_site_fract_x
_atom_site_fract_y
_atom_site_fract_z
_atom_site_U_iso_or_equiv
_atom_site_adp_type
_atom_site_occupancy
_atom_site_symmetry_multiplicity
_atom_site_calc_flag
_atom_site_refinement_flags
_atom_site_disorder_assembly
_atom_site_disorder_group
Eu1 Eu 0.48422(4) 0.62821(4) 0.30537(3) 0.0378(2) Uani 1 1 d U . .
Eu2 Eu 0.47757(4) 0.49279(4) 0.20435(3) 0.0327(2) Uani 1 1 d U . .
Eu3 Eu 0.61336(4) 0.44383(3) 0.17933(3) 0.0296(2) Uani 1 1 d U . .
Eu4 Eu 0.52700(4) 0.27573(4) 0.22010(3) 0.0345(2) Uani 1 1 d U . .
Eu5 Eu 0.65079(4) 0.34997(4) 0.39339(3) 0.0335(2) Uani 1 1 d U . .
Eu6 Eu 0.79969(4) 0.33292(4) 0.52424(3) 0.0366(2) Uani 1 1 d DU . .
Eu7 Eu 0.77247(4) 0.19259(4) 0.59293(3) 0.0370(2) Uani 1 1 d U . .
Eu8 Eu 0.20205(4) 0.71657(4) 0.24690(3) 0.0387(2) Uani 1 1 d U . .
Eu9 Eu 0.40189(4) 0.74315(4) 0.30052(3) 0.0363(2) Uani 1 1 d U . .
N1 N 0.7038(5) 0.5498(5) 0.1560(5) 0.031(3) Uani 1 1 d U . .
N2 N 0.7267(5) 0.4475(5) 0.1647(5) 0.028(3) Uani 1 1 d U . .
N3 N 0.4214(7) 0.1904(7) 0.1077(6) 0.060(3) Uani 1 1 d U . .
N4 N 0.4337(6) 0.1479(6) 0.2108(5) 0.042(3) Uani 1 1 d U . .
N5 N 0.7521(6) 0.0982(6) 0.5046(5) 0.039(3) Uani 1 1 d U . .
N6 N 0.7367(7) 0.0718(6) 0.6035(5) 0.0478(18) Uani 1 1 d U . .
N7 N 0.0544(6) 0.6768(6) 0.1732(5) 0.046(3) Uani 1 1 d U . .
N8 N 0.1300(3) 0.6384(3) 0.1331(4) 0.056(3) Uani 1 1 d DU . .
O1 O 0.5638(5) 0.6070(4) 0.2736(4) 0.0398(9) Uani 1 1 d U . .
O2 O 0.6035(5) 0.5402(4) 0.2058(4) 0.0365(11) Uani 1 1 d U . .
O3 O 0.6414(5) 0.3671(5) 0.2155(4) 0.0430(9) Uani 1 1 d U . .
O4 O 0.6464(5) 0.3053(5) 0.2979(4) 0.0444(10) Uani 1 1 d U . .
O5 O 0.4904(5) 0.4308(4) 0.1268(4) 0.0392(10) Uani 1 1 d U . .
O6 O 0.5004(5) 0.3254(5) 0.1458(4) 0.0430(10) Uani 1 1 d U . .
O7 O 0.5242(5) 0.2618(5) 0.3091(4) 0.0426(11) Uani 1 1 d U . .
O8 O 0.5492(5) 0.3181(5) 0.4214(4) 0.0436(11) Uani 1 1 d U . .
O9 O 0.6829(5) 0.2697(5) 0.4269(4) 0.0442(9) Uani 1 1 d U . .
O10 O 0.7431(5) 0.2112(5) 0.4983(4) 0.0446(11) Uani 1 1 d U . .
O11 O 0.7360(5) 0.1733(5) 0.6725(4) 0.0458(12) Uani 1 1 d U . .
O12 O 0.1348(5) 0.5924(4) 0.2533(4) 0.0430(16) Uani 1 1 d DU . .
H12H H 0.1348 0.6090 0.2843 0.052 Uiso 1 1 calc R . .
O13 O 0.3667(5) 0.6236(5) 0.2762(4) 0.0420(10) Uani 1 1 d U . .
O14 O 0.2741(5) 0.6696(4) 0.2208(4) 0.0384(10) Uani 1 1 d U . .
O15 O 0.8622(5) 0.2768(5) 0.6967(4) 0.0470(10) Uani 1 1 d U . .
O16 O 0.8699(5) 0.2978(5) 0.5917(4) 0.0487(10) Uani 1 1 d U . .
O17 O 0.3313(5) 0.7924(5) 0.2654(4) 0.0459(10) Uani 1 1 d U . .
O18 O 0.1953(6) 0.7934(5) 0.1892(5) 0.058(2) Uani 1 1 d DU . .
H18A H 0.1521 0.7609 0.1730 0.087 Uiso 1 1 calc R . .
O19 O 0.4485(5) 0.8359(5) 0.3960(4) 0.0445(12) Uani 1 1 d U . .
O20 O 0.5185(3) 0.8558(4) 0.3434(3) 0.0474(9) Uani 1 1 d DU . .
O21 O 0.4337(5) 0.7630(5) 0.2167(4) 0.0457(11) Uani 1 1 d U . .
O22 O 0.5057(5) 0.7216(5) 0.2709(4) 0.0437(9) Uani 1 1 d U . .
O23 O 0.4979(5) 0.7298(4) 0.3807(4) 0.0415(9) Uani 1 1 d U . .
O24 O 0.5986(5) 0.7136(5) 0.3954(4) 0.0442(11) Uani 1 1 d U . .
O25 O 0.4262(5) 0.5746(5) 0.1976(4) 0.0412(10) Uani 1 1 d U . .
O26 O 0.4453(5) 0.5373(5) 0.1238(4) 0.0431(11) Uani 1 1 d U . .
O27 O 0.3315(5) 0.4210(5) 0.1447(4) 0.0448(10) Uani 1 1 d U . .
O28 O 0.3903(5) 0.3726(5) 0.1956(4) 0.0433(11) Uani 1 1 d U . .
O29 O 0.4537(5) 0.6097(2) 0.4895(4) 0.048(2) Uani 1 1 d DU . .
O30 O 0.4610(5) 0.5912(4) 0.3826(4) 0.0408(11) Uani 1 1 d U . .
H30A H 0.4643 0.6207 0.4134 0.049 Uiso 1 1 calc R . .
O31 O 0.4524(5) 0.5103(4) 0.2903(4) 0.0395(10) Uani 1 1 d U . .
O32 O 0.5530(5) 0.4458(4) 0.2549(4) 0.0401(8) Uani 1 1 d U . .
O33 O 0.5810(5) 0.3803(5) 0.3136(4) 0.0435(9) Uani 1 1 d U . .
O34 O 0.7253(5) 0.5060(4) 0.2864(4) 0.0395(11) Uani 1 1 d DU . .
H34A H 0.7046 0.4763 0.2988 0.047 Uiso 1 1 calc R . .
O35 O 0.4096(5) 0.2745(5) 0.2085(5) 0.0496(19) Uani 1 1 d U . .
O36 O 0.5776(5) 0.2178(4) 0.1744(4) 0.0531(13) Uani 1 1 d DU . .
H36D H 0.5327 0.1925 0.1493 0.064 Uiso 1 1 calc R . .
O37 O 0.6923(5) 0.4564(5) 0.4765(4) 0.0470(11) Uani 1 1 d U . .
O38 O 0.7296(5) 0.3883(5) 0.5148(4) 0.0467(10) Uani 1 1 d U . .
O39 O 0.7532(5) 0.4455(5) 0.3811(4) 0.0432(10) Uani 1 1 d U . .
O40 O 0.7962(5) 0.4002(5) 0.4434(4) 0.0488(10) Uani 1 1 d U . .
O41 O 0.9267(6) 0.4433(5) 0.5649(5) 0.0519(11) Uani 1 1 d U . .
O42 O 0.8707(5) 0.4239(5) 0.6251(4) 0.0498(12) Uani 1 1 d U . .
O43 O 0.8705(4) 0.3163(5) 0.4746(4) 0.0524(10) Uani 1 1 d DU . .
H43A H 0.8639 0.3448 0.4900 0.063 Uiso 1 1 calc R . .
O44 O 0.62708(19) 0.1363(3) 0.5465(3) 0.0465(14) Uani 1 1 d DU . .
H44A H 0.6300 0.1110 0.5658 0.046 Uiso 1 1 d R . .
O45 O 0.7366(5) 0.2851(5) 0.5902(4) 0.0457(9) Uani 1 1 d U . .
O46 O 0.5778(4) 0.3977(4) 0.0749(3) 0.057(2) Uani 1 1 d DU . .
O47 O 0.2991(5) 0.7134(4) 0.3412(4) 0.0404(11) Uani 1 1 d U . .
O48 O 0.8947(5) 0.1812(5) 0.6291(4) 0.0582(14) Uani 1 1 d DU . .
H48A H 0.8735 0.2011 0.6352 0.070 Uiso 1 1 calc R . .
C1 C 0.6309(4) 0.6403(5) 0.2707(4) 0.0475(10) Uani 1 1 d DU . .
C2 C 0.6711(7) 0.7082(7) 0.2933(6) 0.0500(11) Uani 1 1 d DU . .
H2A H 0.6620 0.7298 0.3210 0.060 Uiso 1 1 calc R . .
C3 C 0.7291(4) 0.7481(4) 0.2743(4) 0.0498(11) Uani 1 1 d DU . .
H3A H 0.7538 0.7941 0.2869 0.060 Uiso 1 1 calc R . .
C4 C 0.7448(5) 0.7111(5) 0.2349(5) 0.0484(11) Uani 1 1 d DU . .
H4A H 0.7789 0.7335 0.2204 0.058 Uiso 1 1 calc R . .
C5 C 0.7107(6) 0.6457(6) 0.2197(6) 0.0481(10) Uani 1 1 d DU . .
C6 C 0.6466(5) 0.6053(5) 0.2296(4) 0.0485(11) Uani 1 1 d DU . .
C7 C 0.7300(7) 0.6108(7) 0.1814(6) 0.0470(9) Uani 1 1 d DU . .
H7A H 0.7695 0.6390 0.1743 0.056 Uiso 1 1 calc R . .
C8 C 0.7357(7) 0.5361(6) 0.1194(7) 0.0444(9) Uani 1 1 d DU . .
C9 C 0.7484(8) 0.5664(8) 0.0761(6) 0.0435(10) Uani 1 1 d U . .
H9A H 0.7342 0.5981 0.0705 0.052 Uiso 1 1 calc R . .
C10 C 0.7815(7) 0.5516(5) 0.0406(5) 0.0434(11) Uani 1 1 d DU . .
C11 C 0.7992(6) 0.4996(5) 0.0530(5) 0.0420(11) Uani 1 1 d DU . .
C12 C 0.7797(8) 0.4656(7) 0.0891(6) 0.0430(11) Uani 1 1 d U . .
H12A H 0.7897 0.4314 0.0937 0.052 Uiso 1 1 calc R . .
C13 C 0.7468(7) 0.4813(6) 0.1174(7) 0.0445(10) Uani 1 1 d DU . .
C14 C 0.7934(8) 0.5884(6) -0.0043(5) 0.0433(16) Uani 1 1 d DU . .
H14A H 0.7764 0.6198 -0.0021 0.065 Uiso 1 1 calc R . .
H14B H 0.7646 0.5573 -0.0448 0.065 Uiso 1 1 calc R . .
H14C H 0.8468 0.6114 0.0058 0.065 Uiso 1 1 calc R . .
C15 C 0.8368(6) 0.4796(7) 0.0179(6) 0.044(2) Uani 1 1 d DU . .
H15A H 0.8449 0.4450 0.0294 0.066 Uiso 1 1 calc R . .
H15B H 0.8850 0.5173 0.0275 0.066 Uiso 1 1 calc R . .
H15C H 0.8039 0.4640 -0.0251 0.066 Uiso 1 1 calc R . .
C16 C 0.7772(8) 0.4274(6) 0.1920(5) 0.0456(9) Uani 1 1 d DU . .
H16A H 0.8194 0.4383 0.1848 0.055 Uiso 1 1 calc R . .
C17 C 0.7641(8) 0.3888(7) 0.2324(6) 0.0478(11) Uani 1 1 d DU . .
C18 C 0.8265(8) 0.3767(7) 0.2539(7) 0.0477(11) Uani 1 1 d U . .
H18B H 0.8633 0.3896 0.2400 0.057 Uiso 1 1 calc R . .
C19 C 0.8284(6) 0.3432(7) 0.2987(6) 0.0479(11) Uani 1 1 d DU . .
H19A H 0.8730 0.3426 0.3196 0.058 Uiso 1 1 calc R . .
C20 C 0.7682(7) 0.3114(8) 0.3131(6) 0.0484(10) Uani 1 1 d DU . .
H20A H 0.7681 0.2842 0.3372 0.058 Uiso 1 1 calc R . .
C21 C 0.7053(8) 0.3246(8) 0.2873(7) 0.0487(11) Uani 1 1 d U . .
C22 C 0.7040(8) 0.3618(8) 0.2448(7) 0.0474(10) Uani 1 1 d U . .
C23 C 0.4307(7) 0.3710(6) 0.0862(6) 0.0511(10) Uani 1 1 d DU . .
C24 C 0.3631(7) 0.3649(8) 0.0379(7) 0.0526(11) Uani 1 1 d DU . .
C25 C 0.3091(6) 0.2979(3) -0.0039(6) 0.0532(11) Uani 1 1 d DU . .
H25A H 0.2692 0.2913 -0.0397 0.064 Uiso 1 1 calc R . .
C26 C 0.3141(6) 0.2408(4) 0.0072(6) 0.0530(11) Uani 1 1 d DU . .
H26A H 0.2749 0.1979 -0.0175 0.064 Uiso 1 1 calc R . .
C27 C 0.3756(8) 0.2519(6) 0.0532(7) 0.0523(11) Uani 1 1 d DU . .
C28 C 0.4338(8) 0.3143(6) 0.0920(7) 0.0511(10) Uani 1 1 d DU . .
C29 C 0.3750(8) 0.1904(6) 0.0622(7) 0.0539(9) Uani 1 1 d DU . .
H29A H 0.3374 0.1501 0.0315 0.065 Uiso 1 1 calc R . .
C30 C 0.4145(9) 0.1174(8) 0.1037(6) 0.0586(10) Uani 1 1 d DU . .
C31 C 0.4102(6) 0.0778(3) 0.0575(7) 0.0598(10) Uani 1 1 d DU . .
H31A H 0.4105 0.0917 0.0242 0.072 Uiso 1 1 calc R . .
C32 C 0.4050(6) 0.0144(3) 0.0562(5) 0.0609(11) Uani 1 1 d DU . .
C33 C 0.3948(8) -0.0007(6) 0.1052(6) 0.0610(11) Uani 1 1 d DU . .
C34 C 0.4143(7) 0.0416(5) 0.1577(7) 0.0609(11) Uani 1 1 d DU . .
H34B H 0.4312 0.0341 0.1946 0.073 Uiso 1 1 calc R . .
C35 C 0.4076(7) 0.0994(6) 0.1535(5) 0.0581(9) Uani 1 1 d DU . .
C36 C 0.3745(9) -0.0285(8) -0.0089(6) 0.062(2) Uani 1 1 d DU . .
H36A H 0.3740 -0.0693 -0.0084 0.093 Uiso 1 1 calc R . .
H36B H 0.4069 -0.0052 -0.0261 0.093 Uiso 1 1 calc R . .
H36C H 0.3234 -0.0378 -0.0330 0.093 Uiso 1 1 calc R . .
C37 C 0.3935(8) -0.0658(5) 0.1048(7) 0.0636(19) Uani 1 1 d DU . .
H37A H 0.3682 -0.0944 0.0635 0.095 Uiso 1 1 calc R . .
H37B H 0.3664 -0.0867 0.1264 0.095 Uiso 1 1 calc R . .
H37C H 0.4449 -0.0573 0.1242 0.095 Uiso 1 1 calc R . .
C38 C 0.3926(6) 0.1294(7) 0.2381(3) 0.0572(10) Uani 1 1 d DU . .
H38A H 0.3444 0.0916 0.2162 0.069 Uiso 1 1 calc R . .
C39 C 0.4154(3) 0.1627(6) 0.3006(3) 0.0547(10) Uani 1 1 d DU . .
C40 C 0.3545(4) 0.1317(7) 0.3174(4) 0.0560(11) Uani 1 1 d DU . .
H40A H 0.3084 0.0926 0.2925 0.067 Uiso 1 1 calc R . .
C41 C 0.3734(8) 0.1674(8) 0.3753(6) 0.0560(11) Uani 1 1 d DU . .
H41A H 0.3420 0.1469 0.3926 0.067 Uiso 1 1 calc R . .
C42 C 0.4304(4) 0.2264(6) 0.4070(4) 0.0547(12) Uani 1 1 d DU . .
H42A H 0.4334 0.2461 0.4434 0.066 Uiso 1 1 calc R . .
C43 C 0.4900(5) 0.2647(6) 0.3917(4) 0.0538(12) Uani 1 1 d DU . .
C44 C 0.4762(8) 0.2242(7) 0.3354(6) 0.0538(10) Uani 1 1 d DU . .
C45 C 0.6682(8) 0.2109(6) 0.3983(6) 0.0508(10) Uani 1 1 d DU . .
C46 C 0.6195(9) 0.1737(8) 0.3371(7) 0.0519(10) Uani 1 1 d U . .
H46B H 0.5933 0.1903 0.3117 0.062 Uiso 1 1 calc R . .
C47 C 0.6097(8) 0.1136(8) 0.3140(7) 0.0518(11) Uani 1 1 d U . .
H47A H 0.5809 0.0928 0.2720 0.062 Uiso 1 1 calc R . .
C48 C 0.6386(7) 0.0817(7) 0.3470(3) 0.0516(11) Uani 1 1 d DU . .
H48C H 0.6230 0.0375 0.3304 0.062 Uiso 1 1 calc R . .
C49 C 0.6950(7) 0.1200(6) 0.4098(4) 0.0516(11) Uani 1 1 d DU . .
C50 C 0.7031(7) 0.1822(6) 0.4388(6) 0.0505(11) Uani 1 1 d DU . .
C51 C 0.7257(9) 0.0844(8) 0.4435(7) 0.0539(10) Uani 1 1 d U . .
H51A H 0.7274 0.0503 0.4221 0.065 Uiso 1 1 calc R . .
C52 C 0.7817(6) 0.0509(7) 0.5288(5) 0.0578(9) Uani 1 1 d DU . .
C53 C 0.8168(6) 0.0310(5) 0.4993(6) 0.0580(10) Uani 1 1 d DU . .
H53A H 0.8262 0.0421 0.4673 0.070 Uiso 1 1 calc R . .
C54 C 0.8345(4) -0.0105(4) 0.5307(3) 0.0600(11) Uani 1 1 d DU . .
C55 C 0.8213(5) -0.0313(5) 0.5801(3) 0.0582(10) Uani 1 1 d DU . .
C56 C 0.7893(6) -0.0003(6) 0.6040(7) 0.0581(11) Uani 1 1 d DU . .
H56A H 0.7834 -0.0076 0.6382 0.070 Uiso 1 1 calc R . .
C57 C 0.7651(8) 0.0423(6) 0.5773(6) 0.0579(9) Uani 1 1 d DU . .
C58 C 0.8728(5) -0.0409(6) 0.5021(6) 0.063(2) Uani 1 1 d DU . .
H58A H 0.8594 -0.0841 0.5059 0.095 Uiso 1 1 calc R . .
H58B H 0.9274 -0.0126 0.5232 0.095 Uiso 1 1 calc R . .
H58C H 0.8549 -0.0445 0.4598 0.095 Uiso 1 1 calc R . .
C59 C 0.8361(9) -0.0780(6) 0.6161(7) 0.066(2) Uani 1 1 d DU . .
H59C H 0.8781 -0.0517 0.6560 0.080 Uiso 1 1 calc R . .
H59A H 0.8482 -0.1052 0.5947 0.100 Uiso 1 1 calc R . .
H59B H 0.7910 -0.1056 0.6196 0.100 Uiso 1 1 calc R . .
C60 C 0.6875(9) 0.0338(9) 0.6211(8) 0.0579(10) Uani 1 1 d U . .
H60A H 0.6726 -0.0109 0.6111 0.069 Uiso 1 1 calc R . .
C61 C 0.6545(8) 0.0567(7) 0.6553(7) 0.0574(12) Uani 1 1 d DU . .
C62 C 0.6013(6) 0.0066(7) 0.6699(6) 0.0580(13) Uani 1 1 d DU . .
H62A H 0.5868 -0.0379 0.6575 0.070 Uiso 1 1 calc R . .
C63 C 0.5747(7) 0.0308(8) 0.7034(7) 0.0586(13) Uani 1 1 d DU . .
H63A H 0.5392 -0.0010 0.7120 0.088 Uiso 1 1 calc R . .
C64 C 0.4083(7) 0.9051(7) 0.2733(6) 0.0505(16) Uani 1 1 d DU . .
H64A H 0.4295 0.8929 0.2508 0.076 Uiso 1 1 calc R . .
C65 C 0.3523(7) 0.8592(7) 0.2890(7) 0.0521(16) Uani 1 1 d DU . .
C66 C 0.6794(9) 0.1246(8) 0.6712(8) 0.0566(12) Uani 1 1 d U . .
C67 C 0.2907(8) 0.5854(7) 0.2270(8) 0.0669(11) Uani 1 1 d DU . .
C68 C 0.2757(10) 0.5176(9) 0.2147(8) 0.0671(10) Uani 1 1 d U . .
H68A H 0.3066 0.5049 0.2405 0.080 Uiso 1 1 calc R . .
C69 C 0.2087(8) 0.4727(7) 0.1591(7) 0.0681(11) Uani 1 1 d DU . .
H69A H 0.1924 0.4277 0.1476 0.082 Uiso 1 1 calc R . .
C70 C 0.1681(7) 0.4978(6) 0.1223(7) 0.0683(11) Uani 1 1 d DU . .
H70A H 0.1399 0.4766 0.0804 0.082 Uiso 1 1 calc R . .
C71 C 0.1703(6) 0.5576(6) 0.1502(5) 0.0673(9) Uani 1 1 d DU . .
C72 C 0.1248(5) 0.5769(3) 0.1102(6) 0.0674(10) Uani 1 1 d DU . .
H72A H 0.0919 0.5503 0.0698 0.081 Uiso 1 1 calc R . .
C73 C 0.0753(4) 0.6496(5) 0.0891(4) 0.0678(9) Uani 1 1 d DU . .
C74 C 0.0747(7) 0.6492(7) 0.0304(5) 0.0687(11) Uani 1 1 d DU . .
H74A H 0.1026 0.6365 0.0160 0.082 Uiso 1 1 calc R . .
C75 C 0.0267(3) 0.6703(4) -0.0008(4) 0.0708(11) Uani 1 1 d DU . .
C76 C -0.0060(4) 0.7005(5) 0.0257(5) 0.0693(11) Uani 1 1 d DU . .
C77 C -0.0005(10) 0.6939(8) 0.0787(6) 0.0692(11) Uani 1 1 d DU . .
H77A H -0.0323 0.7018 0.0917 0.083 Uiso 1 1 calc R . .
C78 C 0.0450(7) 0.6775(8) 0.1153(7) 0.0687(9) Uani 1 1 d DU . .
C79 C -0.0574(8) 0.7263(7) -0.0109(7) 0.073(2) Uani 1 1 d DU . .
H79A H -0.0907 0.6959 -0.0517 0.110 Uiso 1 1 calc R . .
H79B H -0.0256 0.7691 -0.0119 0.110 Uiso 1 1 calc R . .
H79C H -0.0874 0.7298 0.0085 0.110 Uiso 1 1 calc R . .
C80 C 0.0149(10) 0.6703(9) -0.0660(6) 0.0708(19) Uani 1 1 d DU . .
H80A H -0.0383 0.6423 -0.0942 0.106 Uiso 1 1 calc R . .
H80B H 0.0441 0.6541 -0.0767 0.106 Uiso 1 1 calc R . .
H80C H 0.0317 0.7147 -0.0674 0.106 Uiso 1 1 calc R . .
C81 C -0.0041(10) 0.6540(8) 0.1880(6) 0.0673(11) Uani 1 1 d DU . .
H81A H -0.0526 0.6415 0.1585 0.081 Uiso 1 1 calc R . .
C82 C 0.0048(6) 0.6483(8) 0.2464(6) 0.0673(13) Uani 1 1 d DU . .
C83 C -0.0663(6) 0.5985(7) 0.2424(5) 0.0680(15) Uani 1 1 d DU . .
H83A H -0.1076 0.5717 0.2043 0.082 Uiso 1 1 calc R . .
C84 C -0.0746(9) 0.5894(8) 0.2968(5) 0.0676(15) Uani 1 1 d DU . .
H84A H -0.1197 0.5596 0.2967 0.101 Uiso 1 1 calc R . .
C85 C 0.6335(9) 0.3058(8) 0.5694(8) 0.060(2) Uani 1 1 d U . .
H85A H 0.5991 0.3012 0.5867 0.089 Uiso 1 1 calc R . .
H85B H 0.6060 0.2727 0.5300 0.089 Uiso 1 1 calc R . .
H85C H 0.6548 0.3491 0.5654 0.089 Uiso 1 1 calc R . .
C86 C 0.6994(9) 0.2968(8) 0.6120(8) 0.055(3) Uani 1 1 d U . .
C87 C 0.5541(8) 0.9462(2) 0.4325(4) 0.055(3) Uani 1 1 d DU . .
H87A H 0.5966 0.9474 0.4640 0.083 Uiso 1 1 calc R . .
H87B H 0.5265 0.9578 0.4501 0.083 Uiso 1 1 calc R . .
H87C H 0.5727 0.9773 0.4127 0.083 Uiso 1 1 calc R . .
C88 C 0.5034(8) 0.8796(3) 0.3880(4) 0.0497(13) Uani 1 1 d DU . .
C89 C 0.6226(11) 0.8005(9) 0.4696(7) 0.081(3) Uani 1 1 d DU . .
H89A H 0.5919 0.8134 0.4819 0.122 Uiso 1 1 calc R . .
H89B H 0.6588 0.8373 0.4639 0.122 Uiso 1 1 calc R . .
H89C H 0.6494 0.7874 0.5006 0.122 Uiso 1 1 calc R . .
C90 C 0.5705(9) 0.7420(8) 0.4094(7) 0.068(3) Uani 1 1 d DU . .
C91 C 0.3623(7) 0.5894(6) 0.1039(7) 0.053(2) Uani 1 1 d DU . .
H91A H 0.3890 0.6344 0.1049 0.080 Uiso 1 1 calc R . .
H91B H 0.3269 0.5848 0.1201 0.080 Uiso 1 1 calc R . .
H91C H 0.3348 0.5603 0.0625 0.080 Uiso 1 1 calc R . .
C92 C 0.4160(7) 0.5727(7) 0.1398(7) 0.057(3) Uani 1 1 d DU . .
C93 C 0.2527(8) 0.3076(8) 0.1269(7) 0.053(3) Uani 1 1 d U . .
H93A H 0.2163 0.3150 0.1354 0.080 Uiso 1 1 calc R . .
H93B H 0.2590 0.2747 0.1435 0.080 Uiso 1 1 calc R . .
H93C H 0.2344 0.2926 0.0836 0.080 Uiso 1 1 calc R . .
C94 C 0.3290(8) 0.3719(8) 0.1556(7) 0.0496(14) Uani 1 1 d U . .
C95 C 0.6086(6) 0.4945(7) 0.3595(6) 0.049(2) Uani 1 1 d DU . .
H95A H 0.6583 0.5055 0.3892 0.073 Uiso 1 1 calc R . .
H95B H 0.5736 0.4816 0.3768 0.073 Uiso 1 1 calc R . .
H95C H 0.6118 0.5324 0.3475 0.073 Uiso 1 1 calc R . .
C96 C 0.5805(7) 0.4382(7) 0.3047(6) 0.0384(18) Uani 1 1 d U . .
C97 C 0.8817(7) 0.4948(8) 0.4254(7) 0.060(3) Uani 1 1 d DU . .
H97A H 0.9230 0.4911 0.4529 0.089 Uiso 1 1 calc R . .
H97B H 0.8899 0.5383 0.4402 0.089 Uiso 1 1 calc R . .
H97C H 0.8797 0.4877 0.3858 0.089 Uiso 1 1 calc R . .
C98 C 0.8089(7) 0.4447(7) 0.4214(7) 0.0520(14) Uani 1 1 d DU . .
C99 C 0.7674(9) 0.4934(8) 0.5822(6) 0.059(2) Uani 1 1 d DU . .
H99A H 0.7395 0.5137 0.5888 0.088 Uiso 1 1 calc R . .
H99B H 0.8154 0.5267 0.5862 0.088 Uiso 1 1 calc R . .
H99C H 0.7767 0.4716 0.6118 0.088 Uiso 1 1 calc R . .
C100 C 0.7220(9) 0.4438(8) 0.5199(6) 0.0544(16) Uani 1 1 d DU . .
C101 C 0.9642(9) 0.5321(7) 0.6565(7) 0.061(3) Uani 1 1 d DU . .
H10A H 0.9446 0.5617 0.6512 0.092 Uiso 1 1 calc R . .
H10B H 1.0062 0.5460 0.6466 0.092 Uiso 1 1 calc R . .
H10C H 0.9816 0.5328 0.6980 0.092 Uiso 1 1 calc R . .
C102 C 0.9020(9) 0.4629(7) 0.6150(8) 0.0577(14) Uani 1 1 d DU . .
C103 C 0.5365(5) 0.7537(8) 0.1954(5) 0.056(2) Uani 1 1 d DU . .
H10D H 0.5286 0.7766 0.1666 0.084 Uiso 1 1 calc R . .
H10E H 0.5210 0.7094 0.1744 0.084 Uiso 1 1 calc R . .
H10F H 0.5897 0.7766 0.2243 0.084 Uiso 1 1 calc R . .
C104 C 0.4896(6) 0.7516(8) 0.2285(6) 0.054(3) Uani 1 1 d DU . .
C105 C 0.9269(7) 0.2891(7) 0.4197(6) 0.068(3) Uani 1 1 d DU . .
H10G H 0.9689 0.3011 0.4100 0.103 Uiso 1 1 calc R . .
H10H H 0.8805 0.2730 0.3831 0.103 Uiso 1 1 calc R . .
H10I H 0.9221 0.2551 0.4382 0.103 Uiso 1 1 calc R . .
C106 C 0.9415(7) 0.3499(7) 0.4640(6) 0.067(3) Uani 1 1 d DU . .
H10R H 0.9418 0.3839 0.4456 0.080 Uiso 1 1 calc R . .
H10J H 0.9888 0.3685 0.5012 0.080 Uiso 1 1 calc R . .
C107 C 0.5559(2) 0.1294(3) 0.5033(4) 0.078(3) Uani 1 1 d DU . .
H10K H 0.5303 0.1382 0.5249 0.118 Uiso 1 1 calc R . .
H10L H 0.5236 0.0851 0.4750 0.118 Uiso 1 1 calc R . .
H10M H 0.5670 0.1603 0.4816 0.118 Uiso 1 1 calc R . .
C108 C 1.0054(5) 0.1989(8) 0.6142(8) 0.079(3) Uani 1 1 d DU . .
H10N H 1.0275 0.2048 0.5865 0.119 Uiso 1 1 calc R . .
H10O H 0.9876 0.1545 0.6155 0.119 Uiso 1 1 calc R . .
H10P H 1.0434 0.2298 0.6541 0.119 Uiso 1 1 calc R . .
C109 C 0.9368(6) 0.2116(7) 0.5919(6) 0.0595(12) Uani 1 1 d DU . .
H10S H 0.9545 0.2586 0.6011 0.071 Uiso 1 1 calc R . .
H10Q H 0.9041 0.1894 0.5485 0.071 Uiso 1 1 calc R . .
C110 C 0.7557(7) 0.5738(6) 0.3318(6) 0.052(2) Uani 1 1 d DU . .
H11A H 0.7321 0.5965 0.3114 0.079 Uiso 1 1 calc R . .
H11B H 0.8102 0.5999 0.3471 0.079 Uiso 1 1 calc R . .
H11C H 0.7439 0.5671 0.3650 0.079 Uiso 1 1 calc R . .
C111 C 1.0114(6) 0.3723(7) 0.6554(7) 0.0570(13) Uani 1 1 d DU . .
H11D H 1.0135 0.3756 0.6191 0.085 Uiso 1 1 calc R . .
C112 C 0.9368(6) 0.3244(7) 0.6478(4) 0.0549(13) Uani 1 1 d DU . .
C113 C 0.0880(8) 0.5110(5) 0.2349(6) 0.0707(17) Uani 1 1 d DU . .
H11E H 0.0400 0.5025 0.2347 0.085 Uiso 1 1 calc R . .
H11G H 0.0756 0.4972 0.1921 0.085 Uiso 1 1 calc R . .
C114 C 0.4331(6) 0.5493(3) 0.4801(6) 0.0450(13) Uani 1 1 d DU . .
H11H H 0.4185 0.5303 0.5073 0.054 Uiso 1 1 calc R . .
C115 C 0.0966(9) 0.4514(7) 0.2555(8) 0.078(3) Uani 1 1 d DU . .
H11I H 0.1234 0.4653 0.2991 0.117 Uiso 1 1 calc R . .
H11J H 0.1247 0.4401 0.2383 0.117 Uiso 1 1 calc R . .
H11K H 0.0467 0.4135 0.2413 0.117 Uiso 1 1 calc R . .
C116 C 0.3968(7) 0.4383(4) 0.4225(5) 0.0442(11) Uani 1 1 d DU . .
H11L H 0.3758 0.4182 0.4464 0.053 Uiso 1 1 calc R . .
C117 C 0.3994(7) 0.4034(7) 0.3729(6) 0.0447(11) Uani 1 1 d DU . .
H11M H 0.3913 0.3613 0.3724 0.054 Uiso 1 1 calc R . .
C118 C 0.4108(7) 0.4204(3) 0.3294(6) 0.0442(11) Uani 1 1 d DU . .
H11N H 0.4014 0.3893 0.2960 0.053 Uiso 1 1 calc R . .
C119 C 0.4387(5) 0.4888(3) 0.3326(3) 0.0436(11) Uani 1 1 d DU . .
C120 C 0.4420(5) 0.5256(6) 0.3858(4) 0.0426(11) Uani 1 1 d DU . .
C121 C 0.6172(7) 0.1789(6) 0.1899(8) 0.0605(18) Uani 1 1 d DU . .
H12B H 0.6147 0.1561 0.1537 0.091 Uiso 1 1 calc R . .
H12C H 0.5925 0.1473 0.2069 0.091 Uiso 1 1 calc R . .
H12D H 0.6697 0.2085 0.2191 0.091 Uiso 1 1 calc R . .
C122 C 0.2436(8) 0.6122(8) 0.1958(8) 0.0689(10) Uani 1 1 d DU . .
C123 C 0.9325(8) 0.3156(8) 0.7049(5) 0.0554(13) Uani 1 1 d DU . .
C124 C 0.4301(7) 0.5070(5) 0.4312(6) 0.0420(11) Uani 1 1 d DU . .
C125 C 0.1907(8) 0.8555(6) 0.2020(8) 0.068(3) Uani 1 1 d DU . .
H12E H 0.1948 0.8755 0.1711 0.102 Uiso 1 1 calc R . .
H12F H 0.2317 0.8862 0.2411 0.102 Uiso 1 1 calc R . .
H12G H 0.1426 0.8443 0.2019 0.102 Uiso 1 1 calc R . .
O1W O 0.2741(16) 0.7480(15) 0.0350(13) 0.101(5) Uani 0.50 1 d PU . .
O2W O 1.0208(6) 0.3902(6) 0.4317(5) 0.065(2) Uani 1 1 d U . .
O3W O 0.6781(7) 0.1332(6) 0.1900(6) 0.073(2) Uani 1 1 d U . .
O4W O 0.4721(6) 0.3988(6) -0.0407(4) 0.100(3) Uani 1 1 d DU . .
O5W O 0.9268(6) 0.1804(6) 0.7369(5) 0.0608(14) Uani 1 1 d U . .
O6W O 0.6543(4) 0.9245(5) 0.3213(4) 0.066(2) Uani 1 1 d DU . .

loop_
_atom_site_aniso_label
_atom_site_aniso_U_11
_atom_site_aniso_U_22
_atom_site_aniso_U_33
_atom_site_aniso_U_23
_atom_site_aniso_U_13
_atom_site_aniso_U_12
Eu1 0.0408(3) 0.0377(4) 0.0345(3) 0.0066(3) 0.0195(3) 0.0190(3)
Eu2 0.0289(3) 0.0376(4) 0.0274(3) 0.0059(3) 0.0134(2) 0.0141(2)
Eu3 0.0255(3) 0.0356(3) 0.0230(3) 0.0071(2) 0.0112(2) 0.0123(2)
Eu4 0.0359(3) 0.0303(3) 0.0235(3) 0.0019(3) 0.0101(3) 0.0103(3)
Eu5 0.0368(3) 0.0299(3) 0.0208(3) 0.0033(3) 0.0095(2) 0.0105(3)
Eu6 0.0288(3) 0.0319(4) 0.0340(3) 0.0054(3) 0.0109(3) 0.0073(3)
Eu7 0.0264(3) 0.0303(4) 0.0371(4) 0.0036(3) 0.0064(3) 0.0090(3)
Eu8 0.0251(3) 0.0397(4) 0.0332(4) 0.0067(3) 0.0048(3) 0.0101(3)
Eu9 0.0293(3) 0.0322(4) 0.0365(3) 0.0086(3) 0.0135(3) 0.0088(3)
N1 0.026(3) 0.039(4) 0.026(4) 0.003(3) 0.014(3) 0.014(3)
N2 0.024(3) 0.029(4) 0.029(4) 0.015(3) 0.009(3) 0.013(3)
N3 0.060(3) 0.057(3) 0.058(3) 0.011(3) 0.028(3) 0.028(3)
N4 0.051(4) 0.043(4) 0.027(4) 0.020(3) 0.026(3) 0.013(3)
N5 0.041(4) 0.036(4) 0.032(4) 0.014(3) 0.012(3) 0.016(3)
N6 0.051(2) 0.047(2) 0.048(2) 0.0240(19) 0.0174(17) 0.0292(16)
N7 0.043(4) 0.045(4) 0.039(4) 0.004(4) 0.016(3) 0.020(3)
N8 0.044(4) 0.057(4) 0.058(5) 0.024(4) 0.004(4) 0.033(3)
O1 0.0425(10) 0.0406(10) 0.0420(10) 0.0157(9) 0.0175(9) 0.0265(9)
O2 0.0400(12) 0.0403(12) 0.0404(12) 0.0161(12) 0.0211(11) 0.0264(11)
O3 0.0446(10) 0.0450(10) 0.0423(10) 0.0170(9) 0.0224(9) 0.0223(9)
O4 0.0463(10) 0.0447(10) 0.0437(10) 0.0173(10) 0.0212(10) 0.0229(10)
O5 0.0421(11) 0.0422(11) 0.0414(11) 0.0157(11) 0.0203(10) 0.0262(10)
O6 0.0446(11) 0.0443(11) 0.0425(11) 0.0166(11) 0.0204(10) 0.0235(10)
O7 0.0449(12) 0.0428(12) 0.0442(12) 0.0164(11) 0.0194(11) 0.0255(10)
O8 0.0464(12) 0.0442(12) 0.0426(12) 0.0170(12) 0.0214(12) 0.0232(11)
O9 0.0470(10) 0.0451(10) 0.0443(10) 0.0174(10) 0.0225(9) 0.0241(9)
O10 0.0476(12) 0.0460(12) 0.0441(12) 0.0188(12) 0.0244(11) 0.0230(11)
O11 0.0484(13) 0.0457(13) 0.0456(13) 0.0230(13) 0.0210(13) 0.0239(12)
O12 0.0437(17) 0.0472(18) 0.0384(18) 0.0167(17) 0.0210(16) 0.0205(16)
O13 0.0448(10) 0.0422(10) 0.0411(10) 0.0178(10) 0.0189(10) 0.0231(10)
O14 0.0420(11) 0.0405(11) 0.0391(11) 0.0174(11) 0.0186(10) 0.0247(10)
O15 0.0482(11) 0.0475(11) 0.0462(11) 0.0207(11) 0.0209(10) 0.0240(10)
O16 0.0494(10) 0.0485(10) 0.0467(10) 0.0172(10) 0.0227(10) 0.0223(10)
O17 0.0464(11) 0.0444(11) 0.0442(11) 0.0185(11) 0.0174(11) 0.0223(10)
O18 0.052(2) 0.053(2) 0.052(2) 0.016(2) 0.017(2) 0.018(2)
O19 0.0465(13) 0.0427(13) 0.0429(13) 0.0190(13) 0.0171(12) 0.0226(12)
O20 0.0492(10) 0.0447(10) 0.0443(10) 0.0194(10) 0.0182(10) 0.0216(9)
O21 0.0467(12) 0.0437(12) 0.0433(12) 0.0189(12) 0.0168(12) 0.0219(11)
O22 0.0462(10) 0.0421(10) 0.0419(10) 0.0197(10) 0.0164(9) 0.0231(9)
O23 0.0445(10) 0.0412(10) 0.0421(11) 0.0185(10) 0.0171(10) 0.0251(9)
O24 0.0461(12) 0.0427(12) 0.0417(12) 0.0196(12) 0.0148(11) 0.0235(11)
O25 0.0444(11) 0.0422(11) 0.0406(11) 0.0154(11) 0.0194(11) 0.0242(11)
O26 0.0442(12) 0.0442(12) 0.0418(12) 0.0139(12) 0.0198(12) 0.0230(11)
O27 0.0459(11) 0.0432(11) 0.0423(11) 0.0176(11) 0.0165(10) 0.0221(10)
O28 0.0435(12) 0.0441(12) 0.0437(12) 0.0137(12) 0.0198(11) 0.0235(11)
O29 0.051(3) 0.047(3) 0.047(3) 0.007(3) 0.022(3) 0.027(2)
O30 0.0445(12) 0.0414(12) 0.0403(12) 0.0184(11) 0.0185(11) 0.0241(10)
O31 0.0433(11) 0.0411(11) 0.0400(11) 0.0175(11) 0.0191(11) 0.0249(11)
O32 0.0428(9) 0.0418(9) 0.0407(9) 0.0172(9) 0.0192(8) 0.0242(8)
O33 0.0456(9) 0.0441(9) 0.0421(9) 0.0183(9) 0.0200(9) 0.0226(9)
O34 0.0429(12) 0.0421(12) 0.0402(12) 0.0186(12) 0.0211(11) 0.0239(11)
O35 0.047(2) 0.046(2) 0.046(2) 0.013(2) 0.0172(19) 0.0190(19)
O36 0.0517(14) 0.0493(14) 0.0485(14) 0.0180(13) 0.0183(13) 0.0206(13)
O37 0.0482(12) 0.0462(12) 0.0438(12) 0.0165(12) 0.0205(12) 0.0215(11)
O38 0.0486(10) 0.0464(10) 0.0442(10) 0.0170(10) 0.0225(10) 0.0216(10)
O39 0.0461(11) 0.0440(11) 0.0420(11) 0.0192(11) 0.0213(11) 0.0226(11)
O40 0.0490(10) 0.0479(11) 0.0456(10) 0.0162(10) 0.0218(10) 0.0208(10)
O41 0.0513(12) 0.0493(12) 0.0471(12) 0.0184(12) 0.0212(12) 0.0191(12)
O42 0.0497(13) 0.0490(14) 0.0474(14) 0.0145(13) 0.0239(13) 0.0212(13)
O43 0.0522(11) 0.0513(11) 0.0485(11) 0.0170(11) 0.0231(11) 0.0217(11)
O44 0.0493(15) 0.0452(15) 0.0440(15) 0.0230(15) 0.0206(14) 0.0214(14)
O45 0.0479(10) 0.0464(10) 0.0444(10) 0.0198(10) 0.0227(10) 0.0224(10)
O46 0.054(2) 0.057(2) 0.056(2) 0.018(2) 0.026(2) 0.026(2)
O47 0.0437(12) 0.0417(12) 0.0392(12) 0.0192(12) 0.0184(12) 0.0233(11)
O48 0.0544(15) 0.0526(15) 0.0524(15) 0.0159(15) 0.0181(15) 0.0202(14)
C1 0.0467(11) 0.0478(11) 0.0487(11) 0.0167(11) 0.0230(11) 0.0231(11)
C2 0.0474(12) 0.0496(12) 0.0513(12) 0.0135(12) 0.0235(12) 0.0232(12)
C3 0.0474(11) 0.0488(11) 0.0507(11) 0.0149(11) 0.0227(11) 0.0226(11)
C4 0.0470(11) 0.0484(11) 0.0496(11) 0.0159(11) 0.0237(11) 0.0226(11)
C5 0.0465(10) 0.0483(10) 0.0496(10) 0.0147(10) 0.0237(10) 0.0230(10)
C6 0.0471(11) 0.0484(11) 0.0492(11) 0.0158(11) 0.0230(11) 0.0227(11)
C7 0.0461(10) 0.0478(10) 0.0479(10) 0.0171(10) 0.0224(10) 0.0232(10)
C8 0.0446(10) 0.0472(10) 0.0456(10) 0.0182(10) 0.0227(10) 0.0240(10)
C9 0.0440(11) 0.0471(11) 0.0448(11) 0.0183(11) 0.0226(11) 0.0246(11)
C10 0.0439(12) 0.0467(12) 0.0447(12) 0.0191(12) 0.0216(11) 0.0248(11)
C11 0.0431(12) 0.0465(12) 0.0435(12) 0.0194(12) 0.0229(11) 0.0247(11)
C12 0.0440(11) 0.0467(11) 0.0442(11) 0.0193(11) 0.0219(11) 0.0252(11)
C13 0.0449(10) 0.0471(10) 0.0450(10) 0.0192(10) 0.0218(10) 0.0239(10)
C14 0.0448(19) 0.0464(19) 0.0412(19) 0.0193(18) 0.0224(16) 0.0213(15)
C15 0.046(2) 0.047(2) 0.043(2) 0.019(2) 0.021(2) 0.024(2)
C16 0.0464(10) 0.0482(10) 0.0459(10) 0.0187(10) 0.0221(9) 0.0253(9)
C17 0.0484(11) 0.0497(11) 0.0476(11) 0.0188(11) 0.0221(11) 0.0259(11)
C18 0.0478(11) 0.0500(11) 0.0487(11) 0.0179(11) 0.0221(11) 0.0269(11)
C19 0.0481(11) 0.0506(11) 0.0486(11) 0.0182(11) 0.0227(11) 0.0268(11)
C20 0.0493(10) 0.0509(10) 0.0486(10) 0.0183(10) 0.0236(10) 0.0265(10)
C21 0.0493(11) 0.0505(11) 0.0483(11) 0.0187(11) 0.0224(11) 0.0259(11)
C22 0.0482(11) 0.0491(11) 0.0479(11) 0.0182(10) 0.0222(10) 0.0263(10)
C23 0.0523(10) 0.0542(11) 0.0510(11) 0.0165(10) 0.0270(10) 0.0277(10)
C24 0.0529(11) 0.0549(11) 0.0509(11) 0.0161(11) 0.0268(11) 0.0257(11)
C25 0.0535(11) 0.0553(11) 0.0513(11) 0.0161(11) 0.0269(11) 0.0258(11)
C26 0.0534(11) 0.0548(11) 0.0514(11) 0.0167(11) 0.0259(11) 0.0265(11)
C27 0.0529(11) 0.0550(11) 0.0513(11) 0.0156(11) 0.0274(11) 0.0264(11)
C28 0.0522(11) 0.0545(11) 0.0506(11) 0.0158(11) 0.0275(10) 0.0273(10)
C29 0.0549(9) 0.0549(9) 0.0529(9) 0.0163(9) 0.0263(9) 0.0276(9)
C30 0.0582(10) 0.0569(10) 0.0576(10) 0.0133(10) 0.0265(10) 0.0281(10)
C31 0.0595(11) 0.0572(11) 0.0578(11) 0.0139(11) 0.0259(11) 0.0275(11)
C32 0.0600(12) 0.0580(12) 0.0591(12) 0.0123(12) 0.0262(12) 0.0278(11)
C33 0.0602(12) 0.0579(12) 0.0591(12) 0.0123(12) 0.0266(12) 0.0274(11)
C34 0.0600(11) 0.0575(11) 0.0588(11) 0.0132(11) 0.0255(11) 0.0273(11)
C35 0.0581(10) 0.0562(10) 0.0576(10) 0.0141(10) 0.0258(10) 0.0286(9)
C36 0.062(2) 0.058(2) 0.061(2) 0.013(2) 0.026(2) 0.030(2)
C37 0.063(2) 0.058(2) 0.062(2) 0.014(2) 0.023(2) 0.0303(19)
C38 0.0565(11) 0.0559(11) 0.0576(11) 0.0143(10) 0.0259(10) 0.0284(10)
C39 0.0553(11) 0.0548(11) 0.0554(11) 0.0164(10) 0.0264(10) 0.0284(10)
C40 0.0559(11) 0.0556(11) 0.0555(11) 0.0166(11) 0.0267(11) 0.0268(11)
C41 0.0556(11) 0.0557(11) 0.0559(11) 0.0161(11) 0.0264(11) 0.0273(11)
C42 0.0552(12) 0.0549(12) 0.0551(12) 0.0160(12) 0.0266(12) 0.0282(12)
C43 0.0551(12) 0.0540(13) 0.0542(13) 0.0177(12) 0.0260(12) 0.0283(12)
C44 0.0547(11) 0.0542(11) 0.0544(11) 0.0169(11) 0.0265(10) 0.0281(10)
C45 0.0527(11) 0.0519(11) 0.0500(11) 0.0190(11) 0.0257(10) 0.0257(10)
C46 0.0532(10) 0.0524(10) 0.0513(10) 0.0177(10) 0.0252(10) 0.0265(10)
C47 0.0534(11) 0.0527(11) 0.0513(11) 0.0177(11) 0.0254(11) 0.0269(11)
C48 0.0529(11) 0.0527(11) 0.0518(11) 0.0172(11) 0.0258(11) 0.0272(11)
C49 0.0534(11) 0.0523(11) 0.0512(11) 0.0188(11) 0.0254(11) 0.0268(11)
C50 0.0525(11) 0.0518(12) 0.0514(12) 0.0182(11) 0.0250(11) 0.0283(11)
C51 0.0546(11) 0.0537(11) 0.0549(11) 0.0185(11) 0.0236(10) 0.0295(10)
C52 0.0570(10) 0.0562(10) 0.0595(10) 0.0178(10) 0.0224(10) 0.0318(9)
C53 0.0574(10) 0.0564(10) 0.0594(10) 0.0181(10) 0.0222(10) 0.0318(10)
C54 0.0585(12) 0.0572(12) 0.0611(12) 0.0173(12) 0.0213(12) 0.0321(11)
C55 0.0575(11) 0.0568(11) 0.0605(11) 0.0178(11) 0.0227(10) 0.0329(10)
C56 0.0572(11) 0.0567(11) 0.0601(11) 0.0177(11) 0.0222(11) 0.0326(11)
C57 0.0571(10) 0.0559(10) 0.0591(10) 0.0185(10) 0.0221(10) 0.0309(10)
C58 0.060(2) 0.061(2) 0.064(2) 0.016(2) 0.024(2) 0.032(2)
C59 0.063(2) 0.061(2) 0.066(3) 0.018(2) 0.019(2) 0.033(2)
C60 0.0565(10) 0.0562(10) 0.0592(10) 0.0182(10) 0.0225(10) 0.0305(10)
C61 0.0563(12) 0.0559(12) 0.0591(12) 0.0191(12) 0.0225(12) 0.0306(12)
C62 0.0563(14) 0.0566(14) 0.0595(14) 0.0187(14) 0.0224(13) 0.0304(13)
C63 0.0570(14) 0.0566(14) 0.0591(14) 0.0194(14) 0.0221(13) 0.0296(13)
C64 0.0495(18) 0.0480(18) 0.0541(18) 0.0162(17) 0.0182(17) 0.0292(16)
C65 0.0503(17) 0.0496(17) 0.0539(17) 0.0161(17) 0.0172(16) 0.0287(16)
C66 0.0557(13) 0.0555(13) 0.0589(13) 0.0198(12) 0.0216(12) 0.0318(11)
C67 0.0665(11) 0.0682(11) 0.0669(11) 0.0215(11) 0.0303(11) 0.0352(11)
C68 0.0667(11) 0.0676(12) 0.0676(12) 0.0221(11) 0.0289(11) 0.0357(10)
C69 0.0671(11) 0.0685(11) 0.0679(11) 0.0208(11) 0.0300(11) 0.0346(11)
C70 0.0670(11) 0.0689(11) 0.0681(11) 0.0201(11) 0.0299(11) 0.0349(11)
C71 0.0669(9) 0.0680(10) 0.0675(10) 0.0217(9) 0.0293(9) 0.0359(9)
C72 0.0663(10) 0.0687(10) 0.0668(10) 0.0217(10) 0.0295(10) 0.0345(10)
C73 0.0664(10) 0.0692(10) 0.0662(10) 0.0227(10) 0.0288(10) 0.0338(10)
C74 0.0668(11) 0.0695(11) 0.0665(11) 0.0229(11) 0.0281(11) 0.0335(11)
C75 0.0679(12) 0.0706(12) 0.0671(12) 0.0225(12) 0.0280(12) 0.0318(12)
C76 0.0671(12) 0.0697(12) 0.0669(12) 0.0238(12) 0.0273(12) 0.0334(12)
C77 0.0669(11) 0.0699(11) 0.0665(11) 0.0231(11) 0.0280(11) 0.0329(11)
C78 0.0665(10) 0.0696(10) 0.0665(10) 0.0224(10) 0.0285(10) 0.0331(10)
C79 0.070(2) 0.070(2) 0.070(2) 0.025(2) 0.025(2) 0.033(2)
C80 0.069(2) 0.069(2) 0.067(2) 0.029(2) 0.025(2) 0.0327(19)
C81 0.0657(11) 0.0692(11) 0.0652(11) 0.0231(11) 0.0287(11) 0.0333(11)
C82 0.0655(14) 0.0694(14) 0.0651(14) 0.0225(14) 0.0296(13) 0.0325(13)
C83 0.0654(16) 0.0698(16) 0.0661(16) 0.0218(16) 0.0286(15) 0.0333(15)
C84 0.0655(16) 0.0694(16) 0.0651(16) 0.0237(16) 0.0285(15) 0.0326(15)
C85 0.060(3) 0.058(3) 0.063(3) 0.030(3) 0.020(2) 0.035(2)
C86 0.057(3) 0.056(3) 0.062(3) 0.029(3) 0.023(3) 0.037(3)
C87 0.053(3) 0.050(3) 0.058(3) 0.013(3) 0.019(3) 0.028(3)
C88 0.0487(15) 0.0484(15) 0.0528(15) 0.0149(14) 0.0189(13) 0.0290(12)
C89 0.078(4) 0.082(4) 0.079(4) 0.022(4) 0.035(3) 0.038(3)
C90 0.067(4) 0.076(4) 0.074(4) 0.017(4) 0.037(3) 0.044(3)
C91 0.053(3) 0.052(3) 0.057(3) 0.018(3) 0.016(2) 0.035(2)
C92 0.056(3) 0.054(3) 0.057(3) 0.018(3) 0.018(3) 0.031(3)
C93 0.050(3) 0.055(3) 0.055(3) 0.014(3) 0.023(3) 0.029(3)
C94 0.0511(15) 0.0536(15) 0.0498(15) 0.0164(15) 0.0272(14) 0.0277(14)
C95 0.048(2) 0.046(2) 0.047(2) 0.015(2) 0.017(2) 0.023(2)
C96 0.039(2) 0.042(2) 0.039(2) 0.014(2) 0.0219(17) 0.0205(16)
C97 0.058(4) 0.061(4) 0.056(4) 0.020(3) 0.028(3) 0.024(3)
C98 0.0514(15) 0.0530(15) 0.0519(15) 0.0172(15) 0.0232(15) 0.0269(14)
C99 0.058(3) 0.060(3) 0.056(3) 0.014(3) 0.026(2) 0.029(2)
C100 0.0548(17) 0.0550(17) 0.0547(17) 0.0189(17) 0.0234(16) 0.0298(16)
C101 0.059(3) 0.063(3) 0.060(3) 0.019(3) 0.027(3) 0.029(3)
C102 0.0575(15) 0.0571(15) 0.0571(15) 0.0190(15) 0.0239(14) 0.0296(14)
C103 0.055(2) 0.055(3) 0.055(3) 0.017(2) 0.021(2) 0.029(2)
C104 0.055(3) 0.054(3) 0.052(3) 0.020(3) 0.022(3) 0.028(3)
C105 0.067(3) 0.065(3) 0.061(3) 0.024(3) 0.021(3) 0.030(3)
C106 0.068(3) 0.059(3) 0.058(3) 0.026(3) 0.019(3) 0.026(3)
C107 0.071(3) 0.071(3) 0.075(3) 0.025(3) 0.022(3) 0.029(3)
C108 0.074(4) 0.072(4) 0.073(4) 0.021(4) 0.024(3) 0.030(3)
C109 0.0583(12) 0.0580(12) 0.0597(12) 0.0184(12) 0.0224(12) 0.0312(12)
C110 0.050(2) 0.049(2) 0.050(2) 0.017(2) 0.018(2) 0.022(2)
C111 0.0567(14) 0.0569(14) 0.0574(14) 0.0194(14) 0.0234(13) 0.0307(13)
C112 0.0557(14) 0.0560(14) 0.0563(14) 0.0201(14) 0.0244(13) 0.0314(13)
C113 0.0696(18) 0.0718(18) 0.0698(18) 0.0181(18) 0.0318(17) 0.0362(17)
C114 0.0455(14) 0.0454(14) 0.0436(14) 0.0136(13) 0.0228(13) 0.0208(13)
C115 0.078(4) 0.080(4) 0.074(4) 0.021(4) 0.039(3) 0.035(3)
C116 0.0453(11) 0.0444(11) 0.0439(11) 0.0123(11) 0.0227(11) 0.0223(11)
C117 0.0455(11) 0.0448(11) 0.0440(11) 0.0121(11) 0.0230(11) 0.0214(11)
C118 0.0451(12) 0.0443(12) 0.0446(12) 0.0114(12) 0.0227(12) 0.0228(12)
C119 0.0448(12) 0.0443(12) 0.0438(12) 0.0116(12) 0.0238(12) 0.0222(12)
C120 0.0442(11) 0.0438(12) 0.0431(12) 0.0124(11) 0.0237(11) 0.0224(11)
C121 0.057(2) 0.057(2) 0.056(2) 0.0158(19) 0.0234(18) 0.0222(18)
C122 0.0677(11) 0.0693(11) 0.0680(11) 0.0214(11) 0.0292(11) 0.0347(10)
C123 0.0562(14) 0.0552(14) 0.0567(14) 0.0211(14) 0.0217(13) 0.0323(12)
C124 0.0440(12) 0.0437(12) 0.0431(12) 0.0123(11) 0.0243(11) 0.0230(11)
C125 0.064(3) 0.065(3) 0.064(3) 0.024(3) 0.016(3) 0.032(3)
O1W 0.101(6) 0.101(6) 0.099(6) 0.033(5) 0.052(4) 0.044(4)
O2W 0.058(2) 0.064(2) 0.061(2) 0.012(2) 0.026(2) 0.023(2)
O3W 0.065(2) 0.062(2) 0.063(2) 0.017(2) 0.017(2) 0.018(2)
O4W 0.090(4) 0.089(4) 0.093(4) 0.017(4) 0.032(3) 0.035(3)
O5W 0.0564(16) 0.0552(16) 0.0544(16) 0.0183(15) 0.0180(15) 0.0207(15)
O6W 0.062(2) 0.055(2) 0.058(2) 0.014(2) 0.018(2) 0.018(2)

loop_
_atom_type_symbol
_atom_type_description
_atom_type_scat_dispersion_real
_atom_type_scat_dispersion_imag
_atom_type_scat_source
C C 0.0033 0.0016 'International Tables Vol C Tables 4.2.6.8 and 6.1.1.4'
H H 0.0000 0.0000 'International Tables Vol C Tables 4.2.6.8 and 6.1.1.4'
N N 0.0061 0.0033 'International Tables Vol C Tables 4.2.6.8 and 6.1.1.4'
O O 0.0106 0.0060 'International Tables Vol C Tables 4.2.6.8 and 6.1.1.4'
Eu Eu -0.1578 3.6682 'International Tables Vol C Tables 4.2.6.8 and 6.1.1.4'

loop_
_geom_angle_atom_site_label_1
_geom_angle_atom_site_label_2
_geom_angle_atom_site_label_3
_geom_angle
_geom_angle_site_symmetry_1
_geom_angle_site_symmetry_3
_geom_angle_publ_flag
O30 Eu1 O1 119.7(4) . . ?
O30 Eu1 O13 84.0(4) . . ?
O1 Eu1 O13 146.6(3) . . ?
O30 Eu1 O22 139.9(4) . . ?
O1 Eu1 O22 93.2(4) . . ?
O13 Eu1 O22 78.3(4) . . ?
O30 Eu1 O25 132.1(3) . . ?
O1 Eu1 O25 66.5(3) . . ?
O13 Eu1 O25 80.2(4) . . ?
O22 Eu1 O25 79.8(3) . . ?
O30 Eu1 O24 78.8(3) . . ?
O1 Eu1 O24 87.8(3) . . ?
O13 Eu1 O24 121.7(4) . . ?
O22 Eu1 O24 80.6(3) . . ?
O25 Eu1 O24 146.5(4) . . ?
O30 Eu1 O31 67.5(4) . . ?
O1 Eu1 O31 68.7(3) . . ?
O13 Eu1 O31 104.7(3) . . ?
O22 Eu1 O31 151.9(3) . . ?
O25 Eu1 O31 73.4(3) . . ?
O24 Eu1 O31 118.3(3) . . ?
O30 Eu1 O23 73.9(3) . . ?
O1 Eu1 O23 136.8(3) . . ?
O13 Eu1 O23 69.0(3) . . ?
O22 Eu1 O23 66.2(4) . . ?
O25 Eu1 O23 137.6(3) . . ?
O24 Eu1 O23 52.8(4) . . ?
O31 Eu1 O23 141.4(3) . . ?
O30 Eu1 C90 74.4(5) . . ?
O1 Eu1 C90 111.0(5) . . ?
O13 Eu1 C90 97.3(5) . . ?
O22 Eu1 C90 72.7(5) . . ?
O25 Eu1 C90 152.2(5) . . ?
O24 Eu1 C90 24.4(5) . . ?
O31 Eu1 C90 133.0(5) . . ?
O23 Eu1 C90 28.4(5) . . ?
O30 Eu1 C119 46.0(3) . . ?
O1 Eu1 C119 85.2(3) . . ?
O13 Eu1 C119 98.8(3) . . ?
O22 Eu1 C119 172.0(2) . . ?
O25 Eu1 C119 92.4(3) . . ?
O24 Eu1 C119 107.1(3) . . ?
O31 Eu1 C119 21.5(3) . . ?
O23 Eu1 C119 119.9(3) . . ?
C90 Eu1 C119 115.2(4) . . ?
O30 Eu1 Eu2 107.1(3) . . ?
O1 Eu1 Eu2 39.93(19) . . ?
O13 Eu1 Eu2 114.2(2) . . ?
O22 Eu1 Eu2 112.9(3) . . ?
O25 Eu1 Eu2 44.0(3) . . ?
O24 Eu1 Eu2 124.0(3) . . ?
O31 Eu1 Eu2 39.9(3) . . ?
O23 Eu1 Eu2 176.7(2) . . ?
C90 Eu1 Eu2 148.5(4) . . ?
C119 Eu1 Eu2 61.31(15) . . ?
O30 Eu1 Eu9 98.1(3) . . ?
O1 Eu1 Eu9 140.4(3) . . ?
O13 Eu1 Eu9 39.7(2) . . ?
O22 Eu1 Eu9 47.3(3) . . ?
O25 Eu1 Eu9 97.8(3) . . ?
O24 Eu1 Eu9 88.6(3) . . ?
O31 Eu1 Eu9 144.2(2) . . ?
O23 Eu1 Eu9 40.3(2) . . ?
C90 Eu1 Eu9 66.0(4) . . ?
C119 Eu1 Eu9 133.20(18) . . ?
Eu2 Eu1 Eu9 141.63(3) . . ?
O26 Eu2 O31 122.7(4) . . ?
O26 Eu2 O32 146.2(4) . . ?
O31 Eu2 O32 89.8(4) . . ?
O26 Eu2 O5 78.4(4) . . ?
O31 Eu2 O5 155.4(3) . . ?
O32 Eu2 O5 72.7(3) . . ?
O26 Eu2 O1 87.5(3) . . ?
O31 Eu2 O1 68.5(3) . . ?
O32 Eu2 O1 97.5(3) . . ?
O5 Eu2 O1 129.7(3) . . ?
O26 Eu2 O2 84.8(3) . . ?
O31 Eu2 O2 126.6(3) . . ?
O32 Eu2 O2 66.6(3) . . ?
O5 Eu2 O2 62.5(3) . . ?
O1 Eu2 O2 68.3(3) . . ?
O26 Eu2 O27 76.2(3) . . ?
O31 Eu2 O27 83.7(3) . . ?
O32 Eu2 O27 120.3(3) . . ?
O5 Eu2 O27 90.2(3) . . ?
O1 Eu2 O27 133.0(4) . . ?
O2 Eu2 O27 149.6(3) . . ?
O26 Eu2 O28 122.2(3) . . ?
O31 Eu2 O28 78.5(3) . . ?
O32 Eu2 O28 69.1(3) . . ?
O5 Eu2 O28 79.1(3) . . ?
O1 Eu2 O28 144.6(3) . . ?
O2 Eu2 O28 127.7(4) . . ?
O27 Eu2 O28 51.4(3) . . ?
O26 Eu2 O25 51.5(4) . . ?
O31 Eu2 O25 71.5(4) . . ?
O32 Eu2 O25 155.8(3) . . ?
O5 Eu2 O25 129.5(3) . . ?
O1 Eu2 O25 61.9(3) . . ?
O2 Eu2 O25 112.2(3) . . ?
O27 Eu2 O25 73.9(3) . . ?
O28 Eu2 O25 119.6(3) . . ?
O26 Eu2 C94 97.2(4) . . ?
O31 Eu2 C94 82.4(4) . . ?
O32 Eu2 C94 96.0(4) . . ?
O5 Eu2 C94 82.4(4) . . ?
O1 Eu2 C94 147.7(5) . . ?
O2 Eu2 C94 143.8(4) . . ?
O27 Eu2 C94 24.3(4) . . ?
O28 Eu2 C94 27.3(4) . . ?
O25 Eu2 C94 96.5(4) . . ?
O26 Eu2 C92 25.2(5) . . ?
O31 Eu2 C92 97.6(5) . . ?
O32 Eu2 C92 167.0(4) . . ?
O5 Eu2 C92 103.1(4) . . ?
O1 Eu2 C92 75.5(3) . . ?
O2 Eu2 C92 100.5(4) . . ?
O27 Eu2 C92 71.4(3) . . ?
O28 Eu2 C92 122.8(3) . . ?
O25 Eu2 C92 26.5(4) . . ?
C94 Eu2 C92 95.6(4) . . ?
O26 Eu2 C6 79.1(3) . . ?
O31 Eu2 C6 112.5(2) . . ?
O32 Eu2 C6 79.8(3) . . ?
O5 Eu2 C6 82.0(3) . . ?
O1 Eu2 C6 47.8(3) . . ?
O2 Eu2 C6 21.5(3) . . ?
O27 Eu2 C6 155.2(3) . . ?
O28 Eu2 C6 147.2(3) . . ?
O25 Eu2 C6 93.0(3) . . ?
C94 Eu2 C6 164.4(4) . . ?
C92 Eu2 C6 87.4(4) . . ?
O3 Eu3 O5 127.2(3) . . ?
O3 Eu3 O46 98.3(3) . . ?
O5 Eu3 O46 76.2(3) . . ?
O3 Eu3 O2 145.1(3) . . ?
O5 Eu3 O2 64.3(3) . . ?
O46 Eu3 O2 116.6(3) . . ?
O3 Eu3 O34 72.5(3) . . ?
O5 Eu3 O34 136.9(3) . . ?
O46 Eu3 O34 144.6(3) . . ?
O2 Eu3 O34 79.5(3) . . ?
O3 Eu3 O6 62.8(3) . . ?
O5 Eu3 O6 65.1(3) . . ?
O46 Eu3 O6 75.5(3) . . ?
O2 Eu3 O6 122.0(3) . . ?
O34 Eu3 O6 124.5(3) . . ?
O3 Eu3 N2 69.6(4) . . ?
O5 Eu3 N2 143.1(3) . . ?
O46 Eu3 N2 68.3(3) . . ?
O2 Eu3 N2 123.7(3) . . ?
O34 Eu3 N2 76.6(3) . . ?
O6 Eu3 N2 113.6(3) . . ?
O3 Eu3 O32 88.0(4) . . ?
O5 Eu3 O32 69.9(3) . . ?
O46 Eu3 O32 141.4(3) . . ?
O2 Eu3 O32 63.9(3) . . ?
O34 Eu3 O32 73.6(3) . . ?
O6 Eu3 O32 73.7(3) . . ?
N2 Eu3 O32 147.0(3) . . ?
O3 Eu3 N1 128.0(4) . . ?
O5 Eu3 N1 102.6(3) . . ?
O46 Eu3 N1 77.7(3) . . ?
O2 Eu3 N1 66.0(4) . . ?
O34 Eu3 N1 81.7(3) . . ?
O6 Eu3 N1 152.5(3) . . ?
N2 Eu3 N1 60.6(4) . . ?
O32 Eu3 N1 127.1(3) . . ?
O3 Eu3 C23 109.6(3) . . ?
O5 Eu3 C23 21.1(3) . . ?
O46 Eu3 C23 64.4(4) . . ?
O2 Eu3 C23 85.3(3) . . ?
O34 Eu3 C23 151.0(4) . . ?
O6 Eu3 C23 46.9(3) . . ?
N2 Eu3 C23 132.1(4) . . ?
O32 Eu3 C23 77.5(3) . . ?
N1 Eu3 C23 114.4(3) . . ?
O3 Eu3 Eu2 125.1(3) . . ?
O5 Eu3 Eu2 38.6(2) . . ?
O46 Eu3 Eu2 114.0(2) . . ?
O2 Eu3 Eu2 39.2(2) . . ?
O34 Eu3 Eu2 98.3(2) . . ?
O6 Eu3 Eu2 83.1(3) . . ?
N2 Eu3 Eu2 162.7(2) . . ?
O32 Eu3 Eu2 39.5(2) . . ?
N1 Eu3 Eu2 102.5(3) . . ?
C23 Eu3 Eu2 55.9(3) . . ?
O3 Eu3 Eu4 36.1(2) . . ?
O5 Eu3 Eu4 92.2(2) . . ?
O46 Eu3 Eu4 99.8(2) . . ?
O2 Eu3 Eu4 127.7(2) . . ?
O34 Eu3 Eu4 92.1(2) . . ?
O6 Eu3 Eu4 32.9(2) . . ?
N2 Eu3 Eu4 103.5(3) . . ?
O32 Eu3 Eu4 64.2(2) . . ?
N1 Eu3 Eu4 163.9(3) . . ?
C23 Eu3 Eu4 77.7(2) . . ?
Eu2 Eu3 Eu4 93.12(2) . . ?
O7 Eu4 O6 146.4(4) . . ?
O7 Eu4 O4 66.4(4) . . ?
O6 Eu4 O4 128.1(3) . . ?
O7 Eu4 O35 78.0(4) . . ?
O6 Eu4 O35 74.5(4) . . ?
O4 Eu4 O35 139.2(4) . . ?
O7 Eu4 O36 116.9(4) . . ?
O6 Eu4 O36 96.7(4) . . ?
O4 Eu4 O36 74.1(3) . . ?
O35 Eu4 O36 143.4(3) . . ?
O7 Eu4 O3 123.8(3) . . ?
O6 Eu4 O3 62.9(3) . . ?
O4 Eu4 O3 65.4(3) . . ?
O35 Eu4 O3 127.0(4) . . ?
O36 Eu4 O3 74.6(3) . . ?
O7 Eu4 O33 60.1(3) . . ?
O6 Eu4 O33 95.4(3) . . ?
O4 Eu4 O33 66.9(4) . . ?
O35 Eu4 O33 78.6(3) . . ?
O36 Eu4 O33 138.0(3) . . ?
O3 Eu4 O33 75.6(3) . . ?
O7 Eu4 N3 125.3(4) . . ?
O6 Eu4 N3 65.2(4) . . ?
O4 Eu4 N3 142.0(5) . . ?
O35 Eu4 N3 75.5(4) . . ?
O36 Eu4 N3 68.7(4) . . ?
O3 Eu4 N3 110.3(4) . . ?
O33 Eu4 N3 151.0(4) . . ?
O7 Eu4 N4 65.1(3) . . ?
O6 Eu4 N4 125.2(3) . . ?
O4 Eu4 N4 103.7(4) . . ?
O35 Eu4 N4 77.1(4) . . ?
O36 Eu4 N4 79.9(4) . . ?
O3 Eu4 N4 154.1(4) . . ?
O33 Eu4 N4 123.3(3) . . ?
N3 Eu4 N4 62.8(4) . . ?
O7 Eu4 C21 86.9(4) . . ?
O6 Eu4 C21 111.2(4) . . ?
O4 Eu4 C21 20.6(4) . . ?
O35 Eu4 C21 155.5(4) . . ?
O36 Eu4 C21 61.0(4) . . ?
O3 Eu4 C21 48.7(4) . . ?
O33 Eu4 C21 77.1(4) . . ?
N3 Eu4 C21 128.9(5) . . ?
N4 Eu4 C21 114.0(4) . . ?
O7 Eu4 C22 109.5(4) . . ?
O6 Eu4 C22 85.1(4) . . ?
O4 Eu4 C22 44.8(4) . . ?
O35 Eu4 C22 147.8(4) . . ?
O36 Eu4 C22 62.5(4) . . ?
O3 Eu4 C22 23.3(4) . . ?
O33 Eu4 C22 78.8(4) . . ?
N3 Eu4 C22 118.3(4) . . ?
N4 Eu4 C22 134.9(5) . . ?
C21 Eu4 C22 26.0(4) . . ?
O7 Eu4 Eu5 38.6(2) . . ?
O6 Eu4 Eu5 131.4(2) . . ?
O4 Eu4 Eu5 37.2(3) . . ?
O35 Eu4 Eu5 102.0(2) . . ?
O36 Eu4 Eu5 109.7(2) . . ?
O3 Eu4 Eu5 85.3(2) . . ?
O33 Eu4 Eu5 38.7(2) . . ?
N3 Eu4 Eu5 162.5(3) . . ?
N4 Eu4 Eu5 99.7(2) . . ?
C21 Eu4 Eu5 55.8(3) . . ?
C22 Eu4 Eu5 73.1(3) . . ?
O8 Eu5 O9 93.5(4) . . ?
O8 Eu5 O33 88.3(4) . . ?
O9 Eu5 O33 150.2(3) . . ?
O8 Eu5 O4 128.9(3) . . ?
O9 Eu5 O4 86.6(4) . . ?
O33 Eu5 O4 69.5(4) . . ?
O8 Eu5 O7 66.7(3) . . ?
O9 Eu5 O7 92.5(3) . . ?
O33 Eu5 O7 61.0(3) . . ?
O4 Eu5 O7 62.2(3) . . ?
O8 Eu5 O39 145.0(4) . . ?
O9 Eu5 O39 116.4(4) . . ?
O33 Eu5 O39 74.9(3) . . ?
O4 Eu5 O39 73.8(3) . . ?
O7 Eu5 O39 125.4(3) . . ?
O8 Eu5 O40 139.4(3) . . ?
O9 Eu5 O40 70.2(3) . . ?
O33 Eu5 O40 124.4(3) . . ?
O4 Eu5 O40 88.3(3) . . ?
O7 Eu5 O40 147.1(4) . . ?
O39 Eu5 O40 49.8(3) . . ?
O8 Eu5 O37 75.4(3) . . ?
O9 Eu5 O37 118.0(3) . . ?
O33 Eu5 O37 91.3(3) . . ?
O4 Eu5 O37 146.4(3) . . ?
O7 Eu5 O37 132.6(4) . . ?
O39 Eu5 O37 74.6(3) . . ?
O40 Eu5 O37 80.1(3) . . ?
O8 Eu5 O38 79.3(3) . . ?
O9 Eu5 O38 67.7(3) . . ?
O33 Eu5 O38 141.4(4) . . ?
O4 Eu5 O38 144.1(4) . . ?
O7 Eu5 O38 139.6(3) . . ?
O39 Eu5 O38 94.9(3) . . ?
O40 Eu5 O38 60.2(4) . . ?
O37 Eu5 O38 50.3(4) . . ?
O8 Eu5 C98 148.5(4) . . ?
O9 Eu5 C98 93.4(4) . . ?
O33 Eu5 C98 100.5(4) . . ?
O4 Eu5 C98 82.2(4) . . ?
O7 Eu5 C98 143.4(4) . . ?
O39 Eu5 C98 25.6(4) . . ?
O40 Eu5 C98 24.3(4) . . ?
O37 Eu5 C98 74.3(4) . . ?
O38 Eu5 C98 75.2(4) . . ?
O8 Eu5 C100 74.9(4) . . ?
O9 Eu5 C100 95.0(4) . . ?
O33 Eu5 C100 114.1(4) . . ?
O4 Eu5 C100 156.1(4) . . ?
O7 Eu5 C100 141.3(4) . . ?
O39 Eu5 C100 84.2(4) . . ?
O40 Eu5 C100 70.0(4) . . ?
O37 Eu5 C100 23.0(4) . . ?
O38 Eu5 C100 27.3(4) . . ?
C98 Eu5 C100 73.9(5) . . ?
O8 Eu5 C43 19.5(3) . . ?
O9 Eu5 C43 87.2(4) . . ?
O33 Eu5 C43 84.7(3) . . ?
O4 Eu5 C43 110.0(3) . . ?
O7 Eu5 C43 48.6(3) . . ?
O39 Eu5 C43 156.4(4) . . ?
O40 Eu5 C43 150.3(3) . . ?
O37 Eu5 C43 94.7(3) . . ?
O38 Eu5 C43 93.9(3) . . ?
C98 Eu5 C43 167.8(4) . . ?
C100 Eu5 C43 93.8(4) . . ?
O16 Eu6 O38 143.8(4) . . ?
O16 Eu6 O43 78.7(4) . . ?
O38 Eu6 O43 134.9(4) . . ?
O16 Eu6 O9 130.7(4) . . ?
O38 Eu6 O9 72.4(3) . . ?
O43 Eu6 O9 89.1(3) . . ?
O16 Eu6 O10 64.7(3) . . ?
O38 Eu6 O10 124.7(3) . . ?
O43 Eu6 O10 79.9(4) . . ?
O9 Eu6 O10 66.2(3) . . ?
O16 Eu6 O42 75.6(4) . . ?
O38 Eu6 O42 75.0(4) . . ?
O43 Eu6 O42 119.1(3) . . ?
O9 Eu6 O42 146.8(4) . . ?
O10 Eu6 O42 131.6(4) . . ?
O16 Eu6 O45 68.6(4) . . ?
O38 Eu6 O45 83.1(4) . . ?
O43 Eu6 O45 140.6(4) . . ?
O9 Eu6 O45 95.8(3) . . ?
O10 Eu6 O45 66.8(4) . . ?
O42 Eu6 O45 73.8(3) . . ?
O16 Eu6 O41 86.3(4) . . ?
O38 Eu6 O41 91.7(4) . . ?
O43 Eu6 O41 72.8(4) . . ?
O9 Eu6 O41 135.3(4) . . ?
O10 Eu6 O41 143.5(4) . . ?
O42 Eu6 O41 51.5(4) . . ?
O45 Eu6 O41 124.2(3) . . ?
O16 Eu6 O40 146.4(4) . . ?
O38 Eu6 O40 62.0(4) . . ?
O43 Eu6 O40 73.0(4) . . ?
O9 Eu6 O40 67.2(3) . . ?
O10 Eu6 O40 125.7(3) . . ?
O42 Eu6 O40 102.7(3) . . ?
O45 Eu6 O40 144.1(4) . . ?
O41 Eu6 O40 68.4(3) . . ?
O16 Eu6 C102 86.0(4) . . ?
O38 Eu6 C102 73.2(4) . . ?
O43 Eu6 C102 105.7(5) . . ?
O9 Eu6 C102 142.9(5) . . ?
O10 Eu6 C102 148.8(4) . . ?
O42 Eu6 C102 20.1(4) . . ?
O45 Eu6 C102 93.5(4) . . ?
O41 Eu6 C102 33.6(5) . . ?
O40 Eu6 C102 84.6(4) . . ?
O16 Eu6 C50 84.7(3) . . ?
O38 Eu6 C50 114.9(3) . . ?
O43 Eu6 C50 72.1(4) . . ?
O9 Eu6 C50 46.3(4) . . ?
O10 Eu6 C50 22.8(3) . . ?
O42 Eu6 C50 154.1(4) . . ?
O45 Eu6 C50 83.4(4) . . ?
O41 Eu6 C50 144.8(4) . . ?
O40 Eu6 C50 103.0(3) . . ?
C102 Eu6 C50 170.7(4) . . ?
O16 Eu6 C45 110.6(4) . . ?
O38 Eu6 C45 93.5(4) . . ?
O43 Eu6 C45 76.2(4) . . ?
O9 Eu6 C45 21.3(4) . . ?
O10 Eu6 C45 47.8(3) . . ?
O42 Eu6 C45 164.6(4) . . ?
O45 Eu6 C45 95.0(3) . . ?
O41 Eu6 C45 140.8(4) . . ?
O40 Eu6 C45 80.0(3) . . ?
C102 Eu6 C45 163.2(5) . . ?
C50 Eu6 C45 26.0(3) . . ?
O10 Eu7 O11 147.5(4) . . ?
O10 Eu7 O15 127.7(3) . . ?
O11 Eu7 O15 63.2(3) . . ?
O10 Eu7 O16 64.0(3) . . ?
O11 Eu7 O16 128.4(3) . . ?
O15 Eu7 O16 67.2(3) . . ?
O10 Eu7 O44 79.1(3) . . ?
O11 Eu7 O44 71.8(3) . . ?
O15 Eu7 O44 124.2(3) . . ?
O16 Eu7 O44 131.5(3) . . ?
O10 Eu7 O45 67.8(4) . . ?
O11 Eu7 O45 89.4(4) . . ?
O15 Eu7 O45 76.0(3) . . ?
O16 Eu7 O45 65.5(4) . . ?
O44 Eu7 O45 72.3(2) . . ?
O10 Eu7 O48 110.8(4) . . ?
O11 Eu7 O48 101.7(4) . . ?
O15 Eu7 O48 74.7(4) . . ?
O16 Eu7 O48 77.4(4) . . ?
O44 Eu7 O48 148.4(3) . . ?
O45 Eu7 O48 139.3(3) . . ?
O10 Eu7 N6 122.9(4) . . ?
O11 Eu7 N6 65.7(4) . . ?
O15 Eu7 N6 108.2(4) . . ?
O16 Eu7 N6 147.1(4) . . ?
O44 Eu7 N6 79.3(3) . . ?
O45 Eu7 N6 147.1(4) . . ?
O48 Eu7 N6 70.2(4) . . ?
O10 Eu7 N5 66.3(4) . . ?
O11 Eu7 N5 124.9(4) . . ?
O15 Eu7 N5 145.6(4) . . ?
O16 Eu7 N5 103.9(4) . . ?
O44 Eu7 N5 87.3(3) . . ?
O45 Eu7 N5 132.4(3) . . ?
O48 Eu7 N5 71.0(3) . . ?
N6 Eu7 N5 60.5(4) . . ?
O10 Eu7 C112 88.5(3) . . ?
O11 Eu7 C112 109.8(3) . . ?
O15 Eu7 C112 46.7(3) . . ?
O16 Eu7 C112 25.0(3) . . ?
O44 Eu7 C112 150.1(4) . . ?
O45 Eu7 C112 77.9(4) . . ?
O48 Eu7 C112 61.5(4) . . ?
N6 Eu7 C112 129.5(4) . . ?
N5 Eu7 C112 112.5(4) . . ?
O10 Eu7 Eu6 38.7(2) . . ?
O11 Eu7 Eu6 130.1(3) . . ?
O15 Eu7 Eu6 89.5(3) . . ?
O16 Eu7 Eu6 35.9(3) . . ?
O44 Eu7 Eu6 95.86(16) . . ?
O45 Eu7 Eu6 41.8(3) . . ?
O48 Eu7 Eu6 110.5(2) . . ?
N6 Eu7 Eu6 161.4(3) . . ?
N5 Eu7 Eu6 101.6(3) . . ?
C112 Eu7 Eu6 59.5(3) . . ?
O10 Eu7 Eu8 133.7(3) . 2_666 ?
O11 Eu7 Eu8 36.7(2) . 2_666 ?
O15 Eu7 Eu8 32.8(3) . 2_666 ?
O16 Eu7 Eu8 92.0(3) . 2_666 ?
O44 Eu7 Eu8 91.88(18) . 2_666 ?
O45 Eu7 Eu8 66.2(2) . 2_666 ?
O48 Eu7 Eu8 100.6(2) . 2_666 ?
N6 Eu7 Eu8 99.2(3) . 2_666 ?
N5 Eu7 Eu8 159.4(3) . 2_666 ?
C112 Eu7 Eu8 77.2(2) . 2_666 ?
Eu6 Eu7 Eu8 98.93(3) . 2_666 ?
O10 Eu7 H44A 94.7 . . ?
O11 Eu7 H44A 59.8 . . ?
O15 Eu7 H44A 120.2 . . ?
O16 Eu7 H44A 149.4 . . ?
O44 Eu7 H44A 18.2 . . ?
O45 Eu7 H44A 86.7 . . ?
O48 Eu7 H44A 132.6 . . ?
N6 Eu7 H44A 62.5 . . ?
N5 Eu7 H44A 85.1 . . ?
C112 Eu7 H44A 161.8 . . ?
Eu6 Eu7 H44A 114.0 . . ?
Eu8 Eu7 H44A 87.8 2_666 . ?
O15 Eu8 O17 129.5(3) 2_666 . ?
O15 Eu8 O14 148.4(4) 2_666 . ?
O17 Eu8 O14 61.7(3) . . ?
O15 Eu8 O18 103.7(4) 2_666 . ?
O17 Eu8 O18 72.5(4) . . ?
O14 Eu8 O18 107.8(4) . . ?
O15 Eu8 O11 63.6(3) 2_666 2_666 ?
O17 Eu8 O11 66.9(4) . 2_666 ?
O14 Eu8 O11 123.9(3) . 2_666 ?
O18 Eu8 O11 75.5(3) . 2_666 ?
O15 Eu8 O47 87.8(4) 2_666 . ?
O17 Eu8 O47 70.0(3) . . ?
O14 Eu8 O47 67.8(3) . . ?
O18 Eu8 O47 138.9(3) . . ?
O11 Eu8 O47 74.9(3) 2_666 . ?
O15 Eu8 N8 122.5(3) 2_666 . ?
O17 Eu8 N8 106.2(3) . . ?
O14 Eu8 N8 66.5(2) . . ?
O18 Eu8 N8 77.6(3) . . ?
O11 Eu8 N8 153.0(3) 2_666 . ?
O47 Eu8 N8 128.9(3) . . ?
O15 Eu8 N7 68.7(4) 2_666 . ?
O17 Eu8 N7 141.4(4) . . ?
O14 Eu8 N7 123.7(4) . . ?
O18 Eu8 N7 69.7(4) . . ?
O11 Eu8 N7 110.1(4) 2_666 . ?
O47 Eu8 N7 148.5(4) . . ?
N8 Eu8 N7 57.9(3) . . ?
O15 Eu8 O12 76.5(4) 2_666 . ?
O17 Eu8 O12 132.4(4) . . ?
O14 Eu8 O12 77.3(3) . . ?
O18 Eu8 O12 147.9(3) . . ?
O11 Eu8 O12 129.0(3) 2_666 . ?
O47 Eu8 O12 72.9(3) . . ?
N8 Eu8 O12 75.7(3) . . ?
N7 Eu8 O12 81.1(4) . . ?
O15 Eu8 C65 109.3(4) 2_666 . ?
O17 Eu8 C65 24.1(4) . . ?
O14 Eu8 C65 85.9(4) . . ?
O18 Eu8 C65 60.7(3) . . ?
O11 Eu8 C65 45.7(4) 2_666 . ?
O47 Eu8 C65 78.3(4) . . ?
N8 Eu8 C65 119.5(3) . . ?
N7 Eu8 C65 128.4(4) . . ?
O12 Eu8 C65 150.4(4) . . ?
O15 Eu8 C122 137.6(4) 2_666 . ?
O17 Eu8 C122 80.2(4) . . ?
O14 Eu8 C122 18.5(3) . . ?
O18 Eu8 C122 115.1(5) . . ?
O11 Eu8 C122 140.9(4) 2_666 . ?
O47 Eu8 C122 74.3(4) . . ?
N8 Eu8 C122 55.4(3) . . ?
N7 Eu8 C122 108.8(4) . . ?
O12 Eu8 C122 61.7(4) . . ?
C65 Eu8 C122 104.3(4) . . ?
O15 Eu8 Eu9 129.6(2) 2_666 . ?
O17 Eu8 Eu9 35.5(3) . . ?
O14 Eu8 Eu9 38.34(17) . . ?
O18 Eu8 Eu9 106.3(3) . . ?
O11 Eu8 Eu9 86.0(3) 2_666 . ?
O47 Eu8 Eu9 44.0(2) . . ?
N8 Eu8 Eu9 103.08(17) . . ?
N7 Eu8 Eu9 160.9(3) . . ?
O12 Eu8 Eu9 97.0(2) . . ?
C65 Eu8 Eu9 56.4(3) . . ?
C122 Eu8 Eu9 55.0(2) . . ?
O17 Eu9 O14 64.7(3) . . ?
O17 Eu9 O21 82.8(4) . . ?
O14 Eu9 O21 84.5(3) . . ?
O17 Eu9 O23 153.9(3) . . ?
O14 Eu9 O23 135.1(3) . . ?
O21 Eu9 O23 112.4(4) . . ?
O17 Eu9 O20 87.4(3) . . ?
O14 Eu9 O20 146.6(3) . . ?
O21 Eu9 O20 73.6(3) . . ?
O23 Eu9 O20 77.5(3) . . ?
O17 Eu9 O13 131.5(3) . . ?
O14 Eu9 O13 67.0(3) . . ?
O21 Eu9 O13 96.7(4) . . ?
O23 Eu9 O13 69.9(3) . . ?
O20 Eu9 O13 139.3(3) . . ?
O17 Eu9 O19 76.8(3) . . ?
O14 Eu9 O19 129.0(4) . . ?
O21 Eu9 O19 123.4(3) . . ?
O23 Eu9 O19 77.1(3) . . ?
O20 Eu9 O19 53.5(3) . . ?
O13 Eu9 O19 135.6(3) . . ?
O17 Eu9 O47 70.7(4) . . ?
O14 Eu9 O47 67.8(3) . . ?
O21 Eu9 O47 147.7(3) . . ?
O23 Eu9 O47 99.2(3) . . ?
O20 Eu9 O47 121.7(3) . . ?
O13 Eu9 O47 87.7(3) . . ?
O19 Eu9 O47 68.9(3) . . ?
O17 Eu9 O22 133.9(4) . . ?
O14 Eu9 O22 109.5(3) . . ?
O21 Eu9 O22 51.4(3) . . ?
O23 Eu9 O22 63.0(3) . . ?
O20 Eu9 O22 76.1(3) . . ?
O13 Eu9 O22 67.8(3) . . ?
O19 Eu9 O22 121.2(3) . . ?
O47 Eu9 O22 153.1(3) . . ?
O17 Eu9 C88 78.3(4) . . ?
O14 Eu9 C88 142.3(4) . . ?
O21 Eu9 C88 98.5(3) . . ?
O23 Eu9 C88 78.5(3) . . ?
O20 Eu9 C88 27.7(4) . . ?
O13 Eu9 C88 148.1(3) . . ?
O19 Eu9 C88 26.0(4) . . ?
O47 Eu9 C88 94.0(4) . . ?
O22 Eu9 C88 101.1(4) . . ?
O17 Eu9 C104 107.1(5) . . ?
O14 Eu9 C104 99.5(3) . . ?
O21 Eu9 C104 24.8(4) . . ?
O23 Eu9 C104 87.9(4) . . ?
O20 Eu9 C104 70.4(3) . . ?
O13 Eu9 C104 84.5(4) . . ?
O19 Eu9 C104 123.7(3) . . ?
O47 Eu9 C104 167.0(3) . . ?
O22 Eu9 C104 26.8(4) . . ?
C88 Eu9 C104 98.1(4) . . ?
O17 Eu9 C67 106.8(4) . . ?
O14 Eu9 C67 42.1(4) . . ?
O21 Eu9 C67 91.7(4) . . ?
O23 Eu9 C67 94.3(4) . . ?
O20 Eu9 C67 158.4(4) . . ?
O13 Eu9 C67 24.9(3) . . ?
O19 Eu9 C67 144.6(4) . . ?
O47 Eu9 C67 79.0(4) . . ?
O22 Eu9 C67 82.3(4) . . ?
C88 Eu9 C67 169.2(4) . . ?
C104 Eu9 C67 89.6(5) . . ?
C7 N1 C8 115.8(12) . . ?
C7 N1 Eu3 127.8(10) . . ?
C8 N1 Eu3 115.5(8) . . ?
C16 N2 C13 110.6(12) . . ?
C16 N2 Eu3 132.4(10) . . ?
C13 N2 Eu3 117.0(8) . . ?
C29 N3 C30 113.9(11) . . ?
C29 N3 Eu4 137.1(12) . . ?
C30 N3 Eu4 108.7(8) . . ?
C38 N4 C35 115.4(10) . . ?
C38 N4 Eu4 127.1(10) . . ?
C35 N4 Eu4 113.1(8) . . ?
C51 N5 C52 112.3(13) . . ?
C51 N5 Eu7 133.6(12) . . ?
C52 N5 Eu7 114.0(7) . . ?
C60 N6 C57 115.8(14) . . ?
C60 N6 Eu7 130.5(13) . . ?
C57 N6 Eu7 112.7(10) . . ?
C81 N7 C78 123.7(12) . . ?
C81 N7 Eu8 126.2(10) . . ?
C78 N7 Eu8 109.9(9) . . ?
C72 N8 C73 113.0(8) . . ?
C72 N8 Eu8 128.2(7) . . ?
C73 N8 Eu8 117.3(6) . . ?
C1 O1 Eu1 139.9(7) . . ?
C1 O1 Eu2 115.6(7) . . ?
Eu1 O1 Eu2 102.2(3) . . ?
C6 O2 Eu3 140.5(8) . . ?
C6 O2 Eu2 115.4(8) . . ?
Eu3 O2 Eu2 102.7(3) . . ?
C22 O3 Eu3 138.5(9) . . ?
C22 O3 Eu4 108.8(9) . . ?
Eu3 O3 Eu4 111.5(4) . . ?
C21 O4 Eu4 119.9(9) . . ?
C21 O4 Eu5 124.5(8) . . ?
Eu4 O4 Eu5 107.0(5) . . ?
C23 O5 Eu3 119.9(9) . . ?
C23 O5 Eu2 120.8(10) . . ?
Eu3 O5 Eu2 104.1(3) . . ?
C28 O6 Eu4 138.2(8) . . ?
C28 O6 Eu3 110.3(8) . . ?
Eu4 O6 Eu3 110.2(3) . . ?
C44 O7 Eu4 144.5(7) . . ?
C44 O7 Eu5 108.9(7) . . ?
Eu4 O7 Eu5 106.4(4) . . ?
C43 O8 Eu5 119.7(9) . . ?
C45 O9 Eu5 133.8(8) . . ?
C45 O9 Eu6 116.2(8) . . ?
Eu5 O9 Eu6 105.8(4) . . ?
C50 O10 Eu7 144.3(9) . . ?
C50 O10 Eu6 110.4(8) . . ?
Eu7 O10 Eu6 104.8(3) . . ?
C66 O11 Eu7 129.9(10) . . ?
C66 O11 Eu8 118.0(11) . 2_666 ?
Eu7 O11 Eu8 108.7(4) . 2_666 ?
C113 O12 Eu8 162.2(8) . . ?
C113 O12 H12H 109.5 . . ?
Eu8 O12 H12H 87.3 . . ?
C67 O13 Eu1 138.3(10) . . ?
C67 O13 Eu9 107.6(9) . . ?
Eu1 O13 Eu9 103.9(3) . . ?
C122 O14 Eu9 129.0(10) . . ?
C122 O14 Eu8 119.8(11) . . ?
Eu9 O14 Eu8 102.0(3) . . ?
C123 O15 Eu8 132.3(9) . 2_666 ?
C123 O15 Eu7 114.7(8) . . ?
Eu8 O15 Eu7 111.8(4) 2_666 . ?
C112 O16 Eu6 139.9(9) . . ?
C112 O16 Eu7 106.8(8) . . ?
Eu6 O16 Eu7 105.1(4) . . ?
C65 O17 Eu9 127.3(8) . . ?
C65 O17 Eu8 111.5(9) . . ?
Eu9 O17 Eu8 106.6(4) . . ?
C125 O18 Eu8 132.8(10) . . ?
C125 O18 H18A 109.4 . . ?
Eu8 O18 H18A 74.2 . . ?
C88 O19 Eu9 94.4(7) . . ?
C88 O20 Eu9 94.9(5) . . ?
C104 O21 Eu9 102.3(9) . . ?
C104 O22 Eu1 153.6(7) . . ?
C104 O22 Eu9 84.5(8) . . ?
Eu1 O22 Eu9 94.2(4) . . ?
C90 O23 Eu9 148.8(11) . . ?
C90 O23 Eu1 81.2(9) . . ?
Eu9 O23 Eu1 95.2(3) . . ?
C90 O24 Eu1 96.7(8) . . ?
C92 O25 Eu1 154.0(8) . . ?
C92 O25 Eu2 95.2(9) . . ?
Eu1 O25 Eu2 96.2(3) . . ?
C92 O26 Eu2 105.4(10) . . ?
C94 O27 Eu2 94.7(9) . . ?
C94 O28 Eu2 90.7(9) . . ?
C120 O30 Eu1 124.5(7) . . ?
C120 O30 H30A 117.7 . . ?
Eu1 O30 H30A 117.7 . . ?
C119 O31 Eu2 147.7(8) . . ?
C119 O31 Eu1 113.2(7) . . ?
Eu2 O31 Eu1 98.4(4) . . ?
C96 O32 Eu2 141.0(11) . . ?
C96 O32 Eu3 119.9(10) . . ?
Eu2 O32 Eu3 96.6(3) . . ?
C96 O33 Eu5 137.9(7) . . ?
C96 O33 Eu4 121.2(8) . . ?
Eu5 O33 Eu4 98.1(4) . . ?
C110 O34 Eu3 130.3(8) . . ?
C110 O34 H34A 109.5 . . ?
Eu3 O34 H34A 91.1 . . ?
C121 O36 Eu4 139.3(10) . . ?
C121 O36 H36D 109.5 . . ?
Eu4 O36 H36D 85.1 . . ?
C100 O37 Eu5 97.6(10) . . ?
C100 O38 Eu6 154.1(9) . . ?
C100 O38 Eu5 89.9(7) . . ?
Eu6 O38 Eu5 100.8(4) . . ?
C98 O39 Eu5 94.5(9) . . ?
C98 O40 Eu5 95.5(9) . . ?
C98 O40 Eu6 162.4(9) . . ?
Eu5 O40 Eu6 94.9(3) . . ?
C102 O41 Eu6 83.7(6) . . ?
C102 O42 Eu6 100.9(12) . . ?
C106 O43 Eu6 145.5(8) . . ?
C106 O43 H43A 109.4 . . ?
Eu6 O43 H43A 37.4 . . ?
C107 O44 Eu7 149.2(5) . . ?
C107 O44 H44A 124.9 . . ?
Eu7 O44 H44A 85.5 . . ?
C86 O45 Eu6 135.0(12) . . ?
C86 O45 Eu7 129.3(11) . . ?
Eu6 O45 Eu7 95.5(4) . . ?
C86 O47 Eu8 135.4(11) 2_666 . ?
C86 O47 Eu9 131.2(11) 2_666 . ?
Eu8 O47 Eu9 93.4(3) . . ?
C109 O48 Eu7 106.6(8) . . ?
C109 O48 H48A 109.5 . . ?
Eu7 O48 H48A 31.3 . . ?
O1 C1 C2 118.6(11) . . ?
O1 C1 C6 118.5(8) . . ?
C2 C1 C6 120.6(10) . . ?
C1 C2 C3 121.1(13) . . ?
C1 C2 H2A 119.4 . . ?
C3 C2 H2A 119.4 . . ?
C4 C3 C2 116.3(10) . . ?
C4 C3 H3A 121.8 . . ?
C2 C3 H3A 121.8 . . ?
C5 C4 C3 120.4(11) . . ?
C5 C4 H4A 119.8 . . ?
C3 C4 H4A 119.8 . . ?
C4 C5 C6 124.2(12) . . ?
C4 C5 C7 118.4(12) . . ?
C6 C5 C7 116.6(11) . . ?
O2 C6 C5 125.3(10) . . ?
O2 C6 C1 118.7(9) . . ?
C5 C6 C1 116.0(9) . . ?
O2 C6 Eu2 43.1(6) . . ?
C5 C6 Eu2 161.3(7) . . ?
C1 C6 Eu2 78.1(5) . . ?
N1 C7 C5 133.2(14) . . ?
N1 C7 H7A 113.4 . . ?
C5 C7 H7A 113.4 . . ?
N1 C8 C13 119.8(14) . . ?
N1 C8 C9 125.8(14) . . ?
C13 C8 C9 113.7(15) . . ?
C8 C9 C10 124.1(16) . . ?
C8 C9 H9A 118.0 . . ?
C10 C9 H9A 118.0 . . ?
C9 C10 C11 112.1(12) . . ?
C9 C10 C14 119.3(13) . . ?
C11 C10 C14 128.6(14) . . ?
C12 C11 C10 124.0(14) . . ?
C12 C11 C15 118.5(14) . . ?
C10 C11 C15 117.3(12) . . ?
C13 C12 C11 118.6(16) . . ?
C13 C12 H12A 120.7 . . ?
C11 C12 H12A 120.7 . . ?
C12 C13 C8 126.2(16) . . ?
C12 C13 N2 122.4(14) . . ?
C8 C13 N2 110.5(14) . . ?
C10 C14 H14A 109.5 . . ?
C10 C14 H14B 109.5 . . ?
H14A C14 H14B 109.5 . . ?
C10 C14 H14C 109.5 . . ?
H14A C14 H14C 109.5 . . ?
H14B C14 H14C 109.5 . . ?
C11 C15 H15A 109.5 . . ?
C11 C15 H15B 109.5 . . ?
H15A C15 H15B 109.5 . . ?
C11 C15 H15C 109.5 . . ?
H15A C15 H15C 109.5 . . ?
H15B C15 H15C 109.5 . . ?
N2 C16 C17 119.4(15) . . ?
N2 C16 H16A 120.3 . . ?
C17 C16 H16A 120.3 . . ?
C22 C17 C18 123.2(15) . . ?
C22 C17 C16 130.7(16) . . ?
C18 C17 C16 105.8(15) . . ?
C17 C18 C19 115.3(15) . . ?
C17 C18 H18B 122.4 . . ?
C19 C18 H18B 122.4 . . ?
C20 C19 C18 125.2(14) . . ?
C20 C19 H19A 117.4 . . ?
C18 C19 H19A 117.4 . . ?
C19 C20 C21 114.7(15) . . ?
C19 C20 H20A 122.7 . . ?
C21 C20 H20A 122.7 . . ?
O4 C21 C20 126.2(16) . . ?
O4 C21 C22 113.1(15) . . ?
C20 C21 C22 120.7(16) . . ?
O4 C21 Eu4 39.5(6) . . ?
C20 C21 Eu4 151.1(10) . . ?
C22 C21 Eu4 79.5(9) . . ?
C17 C22 O3 119.9(15) . . ?
C17 C22 C21 119.7(16) . . ?
O3 C22 C21 120.4(15) . . ?
C17 C22 Eu4 158.9(10) . . ?
O3 C22 Eu4 47.9(7) . . ?
C21 C22 Eu4 74.4(9) . . ?
O5 C23 C28 118.7(11) . . ?
O5 C23 C24 121.7(12) . . ?
C28 C23 C24 119.6(11) . . ?
O5 C23 Eu3 39.0(6) . . ?
C28 C23 Eu3 82.4(7) . . ?
C24 C23 Eu3 154.7(10) . . ?
C25 C24 C23 113.3(13) . . ?
C26 C25 C24 123.3(10) . . ?
C26 C25 H25A 118.4 . . ?
C24 C25 H25A 118.4 . . ?
C27 C26 C25 117.4(9) . . ?
C27 C26 H26A 121.3 . . ?
C25 C26 H26A 121.3 . . ?
C26 C27 C28 123.2(13) . . ?
C26 C27 C29 113.7(10) . . ?
C28 C27 C29 123.0(13) . . ?
C27 C28 C23 122.4(13) . . ?
C27 C28 O6 122.3(13) . . ?
C23 C28 O6 115.1(10) . . ?
N3 C29 C27 123.0(12) . . ?
N3 C29 H29A 118.5 . . ?
C27 C29 H29A 118.5 . . ?
C31 C30 C35 123.4(16) . . ?
C31 C30 N3 125.7(13) . . ?
C35 C30 N3 110.6(14) . . ?
C30 C31 C32 123.8(15) . . ?
C30 C31 H31A 118.1 . . ?
C32 C31 H31A 118.1 . . ?
C33 C32 C31 108.7(12) . . ?
C33 C32 C36 132.3(10) . . ?
C31 C32 C36 111.0(12) . . ?
C34 C33 C32 127.4(12) . . ?
C34 C33 C37 119.4(13) . . ?
C32 C33 C37 107.8(13) . . ?
C33 C34 C35 116.2(14) . . ?
C33 C34 H34B 121.9 . . ?
C35 C34 H34B 121.8 . . ?
C30 C35 C34 112.8(15) . . ?
C30 C35 N4 122.6(12) . . ?
C34 C35 N4 116.6(12) . . ?
C32 C36 H36A 109.5 . . ?
C32 C36 H36B 109.4 . . ?
H36A C36 H36B 109.5 . . ?
C32 C36 H36C 109.5 . . ?
H36A C36 H36C 109.5 . . ?
H36B C36 H36C 109.5 . . ?
C33 C37 H37A 109.4 . . ?
C33 C37 H37B 109.4 . . ?
H37A C37 H37B 109.5 . . ?
C33 C37 H37C 109.6 . . ?
H37A C37 H37C 109.5 . . ?
H37B C37 H37C 109.5 . . ?
N4 C38 C39 124.8(9) . . ?
N4 C38 H38A 117.6 . . ?
C39 C38 H38A 117.6 . . ?
C44 C39 C38 125.5(10) . . ?
C44 C39 C40 120.8(10) . . ?
C38 C39 C40 111.7(8) . . ?
C41 C40 C39 111.7(9) . . ?
C41 C40 H40A 124.1 . . ?
C39 C40 H40A 124.2 . . ?
C42 C41 C40 125.9(14) . . ?
C42 C41 H41A 117.0 . . ?
C40 C41 H41A 117.0 . . ?
C41 C42 C43 126.3(12) . . ?
C41 C42 H42A 116.9 . . ?
C43 C42 H42A 116.9 . . ?
O8 C43 C42 130.4(11) . . ?
O8 C43 C44 121.1(11) . . ?
C42 C43 C44 107.8(10) . . ?
O8 C43 Eu5 40.7(7) . . ?
C42 C43 Eu5 164.1(7) . . ?
C44 C43 Eu5 80.6(7) . . ?
C39 C44 C43 126.4(13) . . ?
C39 C44 O7 119.2(11) . . ?
C43 C44 O7 112.6(11) . . ?
O9 C45 C46 127.2(15) . . ?
O9 C45 C50 113.3(11) . . ?
C46 C45 C50 119.2(14) . . ?
O9 C45 Eu6 42.5(6) . . ?
C46 C45 Eu6 162.8(11) . . ?
C50 C45 Eu6 74.2(6) . . ?
C47 C46 C45 120.7(17) . . ?
C47 C46 H46B 119.6 . . ?
C45 C46 H46B 119.6 . . ?
C48 C47 C46 125.1(14) . . ?
C48 C47 H47A 117.5 . . ?
C46 C47 H47A 117.5 . . ?
C47 C48 C49 116.4(14) . . ?
C47 C48 H48C 121.8 . . ?
C49 C48 H48C 121.8 . . ?
C51 C49 C48 114.7(12) . . ?
C51 C49 C50 123.4(10) . . ?
C48 C49 C50 120.0(13) . . ?
O10 C50 C45 122.9(12) . . ?
O10 C50 C49 120.7(12) . . ?
C45 C50 C49 116.3(11) . . ?
O10 C50 Eu6 46.8(6) . . ?
C45 C50 Eu6 79.8(7) . . ?
C49 C50 Eu6 153.6(9) . . ?
N5 C51 C49 123.5(16) . . ?
N5 C51 H51A 118.3 . . ?
C49 C51 H51A 118.3 . . ?
C57 C52 C53 137.7(16) . . ?
C57 C52 N5 105.5(13) . . ?
C53 C52 N5 116.7(12) . . ?
C52 C53 C54 102.2(13) . . ?
C52 C53 H53A 128.9 . . ?
C54 C53 H53A 128.9 . . ?
C53 C54 C55 132.8(11) . . ?
C53 C54 C58 110.3(9) . . ?
C55 C54 C58 116.9(10) . . ?
C56 C55 C54 113.0(11) . . ?
C56 C55 C59 110.3(11) . . ?
C54 C55 C59 136.6(13) . . ?
C55 C56 C57 122.6(14) . . ?
C55 C56 H56A 118.7 . . ?
C57 C56 H56A 118.7 . . ?
N6 C57 C52 128.8(15) . . ?
N6 C57 C56 119.5(13) . . ?
C52 C57 C56 111.4(15) . . ?
C54 C58 H58A 109.5 . . ?
C54 C58 H58B 109.5 . . ?
H58A C58 H58B 109.5 . . ?
C54 C58 H58C 109.5 . . ?
H58A C58 H58C 109.5 . . ?
H58B C58 H58C 109.5 . . ?
C55 C59 H59C 109.5 . . ?
C55 C59 H59A 109.5 . . ?
H59C C59 H59A 109.5 . . ?
C55 C59 H59B 109.5 . . ?
H59C C59 H59B 109.5 . . ?
H59A C59 H59B 109.5 . . ?
N6 C60 C61 125.2(16) . . ?
N6 C60 H60A 117.4 . . ?
C61 C60 H60A 117.4 . . ?
C66 C61 C62 127.5(17) . . ?
C66 C61 C60 116.3(15) . . ?
C62 C61 C60 116.2(15) . . ?
C63 C62 C61 113.8(15) . . ?
C63 C62 H62A 123.1 . . ?
C61 C62 H62A 123.1 . . ?
C62 C63 C64 130.4(15) . 2_666 ?
C62 C63 H63A 114.8 . . ?
C64 C63 H63A 114.8 2_666 . ?
C63 C64 C65 110.5(15) 2_666 . ?
C63 C64 H64A 124.7 2_666 . ?
C65 C64 H64A 124.7 . . ?
O17 C65 C64 113.2(15) . . ?
O17 C65 C66 118.9(13) . 2_666 ?
C64 C65 C66 127.8(15) . 2_666 ?
O17 C65 Eu8 44.4(6) . . ?
C64 C65 Eu8 147.7(10) . . ?
C66 C65 Eu8 80.1(8) 2_666 . ?
O11 C66 C61 131.7(19) . . ?
O11 C66 C65 115.4(15) . 2_666 ?
C61 C66 C65 109.6(16) . 2_666 ?
O13 C67 C68 104.2(13) . . ?
O13 C67 C122 125.5(12) . . ?
C68 C67 C122 130.2(12) . . ?
O13 C67 Eu9 47.5(6) . . ?
C68 C67 Eu9 151.7(10) . . ?
C122 C67 Eu9 78.0(8) . . ?
C69 C68 C67 113.4(17) . . ?
C69 C68 H68A 123.3 . . ?
C67 C68 H68A 123.3 . . ?
C70 C69 C68 118.6(15) . . ?
C70 C69 H69A 120.7 . . ?
C68 C69 H69A 120.7 . . ?
C69 C70 C71 119.7(13) . . ?
C69 C70 H70A 120.2 . . ?
C71 C70 H70A 120.2 . . ?
C72 C71 C122 114.0(12) . . ?
C72 C71 C70 115.5(10) . . ?
C122 C71 C70 117.6(13) . . ?
C71 C72 N8 118.5(10) . . ?
C71 C72 H72A 120.7 . . ?
N8 C72 H72A 120.7 . . ?
C78 C73 N8 111.9(10) . . ?
C78 C73 C74 126.1(13) . . ?
N8 C73 C74 119.4(11) . . ?
C75 C74 C73 109.9(13) . . ?
C75 C74 H74A 125.1 . . ?
C73 C74 H74A 125.1 . . ?
C74 C75 C76 124.4(11) . . ?
C74 C75 C80 118.1(12) . . ?
C76 C75 C80 117.0(12) . . ?
C77 C76 C75 114.5(13) . . ?
C77 C76 C79 122.0(14) . . ?
C75 C76 C79 122.4(12) . . ?
C78 C77 C76 127(2) . . ?
C78 C77 H77A 116.5 . . ?
C76 C77 H77A 116.5 . . ?
C77 C78 C73 115.0(16) . . ?
C77 C78 N7 125.5(17) . . ?
C73 C78 N7 118.7(16) . . ?
C76 C79 H79A 109.5 . . ?
C76 C79 H79B 109.5 . . ?
H79A C79 H79B 109.5 . . ?
C76 C79 H79C 109.5 . . ?
H79A C79 H79C 109.5 . . ?
H79B C79 H79C 109.5 . . ?
C75 C80 H80A 109.5 . . ?
C75 C80 H80B 109.5 . . ?
H80A C80 H80B 109.5 . . ?
C75 C80 H80C 109.5 . . ?
H80A C80 H80C 109.5 . . ?
H80B C80 H80C 109.5 . . ?
N7 C81 C82 123.5(14) . . ?
N7 C81 H81A 118.3 . . ?
C82 C81 H81A 118.2 . . ?
C123 C82 C81 123.1(13) 2_666 . ?
C123 C82 C83 125.8(13) 2_666 . ?
C81 C82 C83 111.0(10) . . ?
C82 C83 C84 121.4(10) . . ?
C82 C83 H83A 119.3 . . ?
C84 C83 H83A 119.3 . . ?
C111 C84 C83 110.7(14) 2_666 . ?
C111 C84 H84A 124.7 2_666 . ?
C83 C84 H84A 124.7 . . ?
C86 C85 H85A 109.5 . . ?
C86 C85 H85B 109.5 . . ?
H85A C85 H85B 109.5 . . ?
C86 C85 H85C 109.5 . . ?
H85A C85 H85C 109.5 . . ?
H85B C85 H85C 109.5 . . ?
O47 C86 O45 120.9(17) 2_666 . ?
O47 C86 C85 119.7(18) 2_666 . ?
O45 C86 C85 117.3(16) . . ?
C88 C87 H87A 109.5 . . ?
C88 C87 H87B 109.5 . . ?
H87A C87 H87B 109.5 . . ?
C88 C87 H87C 109.5 . . ?
H87A C87 H87C 109.5 . . ?
H87B C87 H87C 109.5 . . ?
O19 C88 O20 116.1(7) . . ?
O19 C88 C87 119.6(12) . . ?
O20 C88 C87 123.2(13) . . ?
O19 C88 Eu9 59.6(5) . . ?
O20 C88 Eu9 57.4(3) . . ?
C87 C88 Eu9 178.5(8) . . ?
C90 C89 H89A 109.5 . . ?
C90 C89 H89B 109.5 . . ?
H89A C89 H89B 109.5 . . ?
C90 C89 H89C 109.5 . . ?
H89A C89 H89C 109.5 . . ?
H89B C89 H89C 109.5 . . ?
O24 C90 O23 129.2(13) . . ?
O24 C90 C89 116.0(16) . . ?
O23 C90 C89 114.8(17) . . ?
O24 C90 Eu1 58.8(7) . . ?
O23 C90 Eu1 70.4(7) . . ?
C89 C90 Eu1 173.7(15) . . ?
C92 C91 H91A 109.5 . . ?
C92 C91 H91B 109.5 . . ?
H91A C91 H91B 109.5 . . ?
C92 C91 H91C 109.5 . . ?
H91A C91 H91C 109.5 . . ?
H91B C91 H91C 109.5 . . ?
O26 C92 O25 107.3(13) . . ?
O26 C92 C91 131.4(15) . . ?
O25 C92 C91 118.6(16) . . ?
O26 C92 Eu2 49.4(7) . . ?
O25 C92 Eu2 58.3(8) . . ?
C91 C92 Eu2 159.7(10) . . ?
C94 C93 H93A 109.5 . . ?
C94 C93 H93B 109.5 . . ?
H93A C93 H93B 109.5 . . ?
C94 C93 H93C 109.5 . . ?
H93A C93 H93C 109.5 . . ?
H93B C93 H93C 109.5 . . ?
O27 C94 O28 122.4(12) . . ?
O27 C94 C93 119.4(15) . . ?
O28 C94 C93 118.0(16) . . ?
O27 C94 Eu2 61.0(7) . . ?
O28 C94 Eu2 62.0(7) . . ?
C93 C94 Eu2 176.3(13) . . ?
C96 C95 H95A 109.5 . . ?
C96 C95 H95B 109.5 . . ?
H95A C95 H95B 109.5 . . ?
C96 C95 H95C 109.5 . . ?
H95A C95 H95C 109.5 . . ?
H95B C95 H95C 109.5 . . ?
O32 C96 O33 126.1(12) . . ?
O32 C96 C95 115.1(15) . . ?
O33 C96 C95 118.5(13) . . ?
C98 C97 H97A 109.5 . . ?
C98 C97 H97B 109.5 . . ?
H97A C97 H97B 109.5 . . ?
C98 C97 H97C 109.5 . . ?
H97A C97 H97C 109.5 . . ?
H97B C97 H97C 109.5 . . ?
O40 C98 O39 119.6(12) . . ?
O40 C98 C97 129.5(15) . . ?
O39 C98 C97 109.9(14) . . ?
O40 C98 Eu5 60.2(7) . . ?
O39 C98 Eu5 59.9(7) . . ?
C97 C98 Eu5 169.6(12) . . ?
C100 C99 H99A 109.5 . . ?
C100 C99 H99B 109.5 . . ?
H99A C99 H99B 109.5 . . ?
C100 C99 H99C 109.5 . . ?
H99A C99 H99C 109.5 . . ?
H99B C99 H99C 109.5 . . ?
O37 C100 O38 122.1(13) . . ?
O37 C100 C99 121.7(16) . . ?
O38 C100 C99 115.0(14) . . ?
O37 C100 Eu5 59.4(8) . . ?
O38 C100 Eu5 62.8(6) . . ?
C99 C100 Eu5 172.2(13) . . ?
C102 C101 H10A 109.5 . . ?
C102 C101 H10B 109.5 . . ?
H10A C101 H10B 109.5 . . ?
C102 C101 H10C 109.5 . . ?
H10A C101 H10C 109.5 . . ?
H10B C101 H10C 109.5 . . ?
O42 C102 C101 129.4(18) . . ?
O42 C102 O41 113.8(16) . . ?
C101 C102 O41 107.0(14) . . ?
O42 C102 Eu6 59.0(9) . . ?
C101 C102 Eu6 169.6(15) . . ?
O41 C102 Eu6 62.7(5) . . ?
C104 C103 H10D 109.5 . . ?
C104 C103 H10E 109.5 . . ?
H10D C103 H10E 109.5 . . ?
C104 C103 H10F 109.5 . . ?
H10D C103 H10F 109.5 . . ?
H10E C103 H10F 109.5 . . ?
O21 C104 O22 120.5(13) . . ?
O21 C104 C103 131.3(14) . . ?
O22 C104 C103 107.2(14) . . ?
O21 C104 Eu9 52.8(7) . . ?
O22 C104 Eu9 68.6(8) . . ?
C103 C104 Eu9 175.8(12) . . ?
C106 C105 H10G 109.5 . . ?
C106 C105 H10H 109.4 . . ?
H10G C105 H10H 109.5 . . ?
C106 C105 H10I 109.4 . . ?
H10G C105 H10I 109.5 . . ?
H10H C105 H10I 109.5 . . ?
C105 C106 O43 98.5(9) . . ?
C105 C106 H10R 112.1 . . ?
O43 C106 H10R 112.1 . . ?
C105 C106 H10J 112.0 . . ?
O43 C106 H10J 112.1 . . ?
H10R C106 H10J 109.7 . . ?
O44 C107 H10K 109.4 . . ?
O44 C107 H10L 109.5 . . ?
H10K C107 H10L 109.5 . . ?
O44 C107 H10M 109.5 . . ?
H10K C107 H10M 109.5 . . ?
H10L C107 H10M 109.5 . . ?
C109 C108 H10N 109.5 . . ?
C109 C108 H10O 109.5 . . ?
H10N C108 H10O 109.5 . . ?
C109 C108 H10P 109.5 . . ?
H10N C108 H10P 109.5 . . ?
H10O C108 H10P 109.5 . . ?
O48 C109 C108 102.4(11) . . ?
O48 C109 H10S 111.3 . . ?
C108 C109 H10S 111.3 . . ?
O48 C109 H10Q 111.3 . . ?
C108 C109 H10Q 111.3 . . ?
H10S C109 H10Q 109.2 . . ?
O34 C110 H11A 109.5 . . ?
O34 C110 H11B 109.5 . . ?
H11A C110 H11B 109.5 . . ?
O34 C110 H11C 109.5 . . ?
H11A C110 H11C 109.5 . . ?
H11B C110 H11C 109.5 . . ?
C84 C111 C112 131.2(16) 2_666 . ?
C84 C111 H11D 114.4 2_666 . ?
C112 C111 H11D 114.4 . . ?
O16 C112 C111 121.6(11) . . ?
O16 C112 C123 121.5(10) . . ?
C111 C112 C123 115.7(10) . . ?
O16 C112 Eu7 48.1(6) . . ?
C111 C112 Eu7 160.9(10) . . ?
C123 C112 Eu7 79.4(6) . . ?
C115 C113 O12 141.2(10) . . ?
C115 C113 H11E 101.7 . . ?
O12 C113 H11E 101.7 . . ?
C115 C113 H11G 101.7 . . ?
O12 C113 H11G 101.7 . . ?
H11E C113 H11G 104.7 . . ?
O29 C114 C124 126.1(12) . . ?
O29 C114 H11H 117.0 . . ?
C124 C114 H11H 117.0 . . ?
C113 C115 H11I 109.5 . . ?
C113 C115 H11J 109.5 . . ?
H11I C115 H11J 109.5 . . ?
C113 C115 H11K 109.5 . . ?
H11I C115 H11K 109.5 . . ?
H11J C115 H11K 109.5 . . ?
C124 C116 C117 112.2(13) . . ?
C124 C116 H11L 123.9 . . ?
C117 C116 H11L 123.9 . . ?
C118 C117 C116 130.6(15) . . ?
C118 C117 H11M 114.7 . . ?
C116 C117 H11M 114.7 . . ?
C117 C118 C119 118.6(12) . . ?
C117 C118 H11N 120.7 . . ?
C119 C118 H11N 120.7 . . ?
O31 C119 C118 122.5(9) . . ?
O31 C119 C120 127.3(8) . . ?
C118 C119 C120 110.0(10) . . ?
O31 C119 Eu1 45.2(5) . . ?
C118 C119 Eu1 166.5(7) . . ?
C120 C119 Eu1 82.1(6) . . ?
C124 C120 O30 122.3(10) . . ?
C124 C120 C119 130.3(11) . . ?
O30 C120 C119 107.4(9) . . ?
O36 C121 H12B 109.5 . . ?
O36 C121 H12C 109.5 . . ?
H12B C121 H12C 109.5 . . ?
O36 C121 H12D 109.5 . . ?
H12B C121 H12D 109.5 . . ?
H12C C121 H12D 109.5 . . ?
O14 C122 C71 140.5(17) . . ?
O14 C122 C67 110.2(12) . . ?
C71 C122 C67 108.4(13) . . ?
O14 C122 Eu8 41.7(9) . . ?
C71 C122 Eu8 103.7(11) . . ?
C67 C122 Eu8 131.8(12) . . ?
O14 C122 Eu9 34.7(7) . . ?
C71 C122 Eu9 175.0(13) . . ?
C67 C122 Eu9 75.9(7) . . ?
Eu8 C122 Eu9 71.2(3) . . ?
C82 C123 O15 130.9(13) 2_666 . ?
C82 C123 C112 115.0(12) 2_666 . ?
O15 C123 C112 113.7(10) . . ?
C120 C124 C116 116.1(11) . . ?
C120 C124 C114 123.4(11) . . ?
C116 C124 C114 119.0(12) . . ?
O18 C125 H12E 109.5 . . ?
O18 C125 H12F 109.5 . . ?
H12E C125 H12F 109.5 . . ?
O18 C125 H12G 109.5 . . ?
H12E C125 H12G 109.5 . . ?
H12F C125 H12G 109.5 . . ?

loop_
_geom_bond_atom_site_label_1
_geom_bond_atom_site_label_2
_geom_bond_distance
_geom_bond_site_symmetry_2
_geom_bond_publ_flag
Eu1 O30 2.330(11) . ?
Eu1 O1 2.337(11) . ?
Eu1 O13 2.338(11) . ?
Eu1 O22 2.385(11) . ?
Eu1 O25 2.400(9) . ?
Eu1 O24 2.428(8) . ?
Eu1 O31 2.505(10) . ?
Eu1 O23 2.686(11) . ?
Eu1 C90 2.818(14) . ?
Eu1 C119 3.242(7) . ?
Eu1 Eu2 3.7241(12) . ?
Eu1 Eu9 3.8195(14) . ?
Eu2 O26 2.399(11) . ?
Eu2 O31 2.413(11) . ?
Eu2 O32 2.432(11) . ?
Eu2 O5 2.440(11) . ?
Eu2 O1 2.446(8) . ?
Eu2 O2 2.457(9) . ?
Eu2 O27 2.563(9) . ?
Eu2 O28 2.579(10) . ?
Eu2 O25 2.600(12) . ?
Eu2 C94 2.921(14) . ?
Eu2 C92 3.045(16) . ?
Eu2 C6 3.249(9) . ?
Eu3 O3 2.325(11) . ?
Eu3 O5 2.375(10) . ?
Eu3 O46 2.382(8) . ?
Eu3 O2 2.404(11) . ?
Eu3 O34 2.555(7) . ?
Eu3 O6 2.578(9) . ?
Eu3 N2 2.578(12) . ?
Eu3 O32 2.649(11) . ?
Eu3 N1 2.727(11) . ?
Eu3 C23 3.271(11) . ?
Eu3 Eu4 4.0360(12) . ?
Eu4 O7 2.295(11) . ?
Eu4 O6 2.339(11) . ?
Eu4 O4 2.344(9) . ?
Eu4 O35 2.445(12) . ?
Eu4 O36 2.477(12) . ?
Eu4 O3 2.557(10) . ?
Eu4 O33 2.651(10) . ?
Eu4 N3 2.688(12) . ?
Eu4 N4 2.747(11) . ?
Eu4 C21 3.194(16) . ?
Eu4 C22 3.260(16) . ?
Eu4 Eu5 3.8352(10) . ?
Eu5 O8 2.392(11) . ?
Eu5 O9 2.419(12) . ?
Eu5 O33 2.422(10) . ?
Eu5 O4 2.425(11) . ?
Eu5 O7 2.492(8) . ?
Eu5 O39 2.550(10) . ?
Eu5 O40 2.562(10) . ?
Eu5 O37 2.615(11) . ?
Eu5 O38 2.678(9) . ?
Eu5 C98 2.938(13) . ?
Eu5 C100 3.011(13) . ?
Eu5 C43 3.182(9) . ?
Eu6 O16 2.327(12) . ?
Eu6 O38 2.363(13) . ?
Eu6 O43 2.402(11) . ?
Eu6 O9 2.454(8) . ?
Eu6 O10 2.478(10) . ?
Eu6 O42 2.521(10) . ?
Eu6 O45 2.564(11) . ?
Eu6 O41 2.580(9) . ?
Eu6 O40 2.712(12) . ?
Eu6 C102 2.887(13) . ?
Eu6 C50 3.186(11) . ?
Eu6 C45 3.260(12) . ?
Eu7 O10 2.357(10) . ?
Eu7 O11 2.402(12) . ?
Eu7 O15 2.499(9) . ?
Eu7 O16 2.496(10) . ?
Eu7 O44 2.551(4) . ?
Eu7 O45 2.610(12) . ?
Eu7 O48 2.623(11) . ?
Eu7 N6 2.690(13) . ?
Eu7 N5 2.688(13) . ?
Eu7 C112 3.208(10) . ?
Eu7 Eu8 4.0043(13) 2_666 ?
Eu7 H44A 2.6172 . ?
Eu8 O15 2.335(12) 2_666 ?
Eu8 O17 2.426(10) . ?
Eu8 O14 2.471(12) . ?
Eu8 O18 2.468(11) . ?
Eu8 O11 2.526(10) 2_666 ?
Eu8 O47 2.567(9) . ?
Eu8 N8 2.634(7) . ?
Eu8 N7 2.708(12) . ?
Eu8 O12 2.717(9) . ?
Eu8 C65 3.226(12) . ?
Eu8 C122 3.22(2) . ?
Eu8 Eu9 3.7850(12) . ?
Eu9 O17 2.295(12) . ?
Eu9 O14 2.400(7) . ?
Eu9 O21 2.455(12) . ?
Eu9 O23 2.482(10) . ?
Eu9 O20 2.501(7) . ?
Eu9 O13 2.512(10) . ?
Eu9 O19 2.559(10) . ?
Eu9 O47 2.632(11) . ?
Eu9 O22 2.816(12) . ?
Eu9 C88 2.958(5) . ?
Eu9 C104 3.010(14) . ?
Eu9 C67 3.246(14) . ?
N1 C7 1.271(18) . ?
N1 C8 1.41(2) . ?
N2 C16 1.37(2) . ?
N2 C13 1.59(2) . ?
N3 C29 1.22(2) . ?
N3 C30 1.65(2) . ?
N4 C38 1.270(17) . ?
N4 C35 1.458(16) . ?
N5 C51 1.35(2) . ?
N5 C52 1.59(2) . ?
N6 C60 1.32(2) . ?
N6 C57 1.35(2) . ?
N7 C81 1.35(2) . ?
N7 C78 1.38(2) . ?
N8 C72 1.432(8) . ?
N8 C73 1.445(8) . ?
O1 C1 1.363(13) . ?
O2 C6 1.320(13) . ?
O3 C22 1.36(2) . ?
O4 C21 1.30(2) . ?
O5 C23 1.358(12) . ?
O6 C28 1.469(17) . ?
O7 C44 1.462(19) . ?
O8 C43 1.224(12) . ?
O9 C45 1.321(18) . ?
O10 C50 1.318(15) . ?
O11 C66 1.262(19) . ?
O11 Eu8 2.526(10) 2_666 ?
O12 C113 1.649(12) . ?
O12 H12H 0.8200 . ?
O13 C67 1.432(15) . ?
O14 C122 1.180(18) . ?
O15 C123 1.323(17) . ?
O15 Eu8 2.335(12) 2_666 ?
O16 C112 1.419(13) . ?
O17 C65 1.416(19) . ?
O18 C125 1.512(17) . ?
O18 H18A 0.8200 . ?
O19 C88 1.301(16) . ?
O20 C88 1.382(17) . ?
O21 C104 1.294(19) . ?
O22 C104 1.37(2) . ?
O23 C90 1.36(2) . ?
O24 C90 1.17(2) . ?
O25 C92 1.36(2) . ?
O26 C92 1.34(2) . ?
O27 C94 1.21(2) . ?
O28 C94 1.338(19) . ?
O29 C114 1.259(7) . ?
O30 C120 1.442(17) . ?
O30 H30A 0.9300 . ?
O31 C119 1.295(13) . ?
O32 C96 1.239(17) . ?
O33 C96 1.42(2) . ?
O34 C110 1.544(14) . ?
O34 H34A 0.8200 . ?
O36 C121 1.499(17) . ?
O36 H36D 0.8200 . ?
O37 C100 1.187(19) . ?
O38 C100 1.38(2) . ?
O39 C98 1.274(18) . ?
O40 C98 1.22(2) . ?
O41 C102 1.61(2) . ?
O42 C102 1.009(19) . ?
O43 C106 1.541(15) . ?
O43 H43A 0.8200 . ?
O44 C107 1.457(4) . ?
O44 H44A 0.8200 . ?
O45 C86 1.22(2) . ?
O47 C86 1.21(2) 2_666 ?
O48 C109 1.553(16) . ?
O48 H48A 0.8200 . ?
C1 C2 1.371(17) . ?
C1 C6 1.454(9) . ?
C2 C3 1.489(15) . ?
C2 H2A 0.9300 . ?
C3 C4 1.452(9) . ?
C3 H3A 0.9300 . ?
C4 C5 1.325(17) . ?
C4 H4A 0.9300 . ?
C5 C6 1.441(14) . ?
C5 C7 1.461(18) . ?
C7 H7A 0.9300 . ?
C8 C13 1.409(18) . ?
C8 C9 1.41(2) . ?
C9 C10 1.41(2) . ?
C9 H9A 0.9300 . ?
C10 C11 1.469(17) . ?
C10 C14 1.522(16) . ?
C11 C12 1.34(2) . ?
C11 C15 1.542(18) . ?
C12 C13 1.29(2) . ?
C12 H12A 0.9300 . ?
C14 H14A 0.9600 . ?
C14 H14B 0.9600 . ?
C14 H14C 0.9600 . ?
C15 H15A 0.9600 . ?
C15 H15B 0.9600 . ?
C15 H15C 0.9600 . ?
C16 C17 1.460(17) . ?
C16 H16A 0.9300 . ?
C17 C22 1.35(2) . ?
C17 C18 1.43(2) . ?
C18 C19 1.44(2) . ?
C18 H18B 0.9300 . ?
C19 C20 1.401(17) . ?
C19 H19A 0.9300 . ?
C20 C21 1.47(2) . ?
C20 H20A 0.9300 . ?
C21 C22 1.45(2) . ?
C23 C28 1.390(17) . ?
C23 C24 1.461(16) . ?
C24 C25 1.449(15) . ?
C25 C26 1.448(8) . ?
C25 H25A 0.9300 . ?
C26 C27 1.305(18) . ?
C26 H26A 0.9300 . ?
C27 C28 1.374(16) . ?
C27 C29 1.489(18) . ?
C29 H29A 0.9300 . ?
C30 C31 1.33(2) . ?
C30 C35 1.395(17) . ?
C31 C32 1.444(8) . ?
C31 H31A 0.9300 . ?
C32 C33 1.374(17) . ?
C32 C36 1.529(15) . ?
C33 C34 1.34(2) . ?
C33 C37 1.521(17) . ?
C34 C35 1.443(17) . ?
C34 H34B 0.9300 . ?
C36 H36A 0.9600 . ?
C36 H36B 0.9600 . ?
C36 H36C 0.9600 . ?
C37 H37A 0.9600 . ?
C37 H37B 0.9600 . ?
C37 H37C 0.9600 . ?
C38 C39 1.449(7) . ?
C38 H38A 0.9300 . ?
C39 C44 1.356(15) . ?
C39 C40 1.450(8) . ?
C40 C41 1.388(16) . ?
C40 H40A 0.9300 . ?
C41 C42 1.287(16) . ?
C41 H41A 0.9300 . ?
C42 C43 1.442(8) . ?
C42 H42A 0.9300 . ?
C43 C44 1.446(16) . ?
C45 C46 1.391(19) . ?
C45 C50 1.453(18) . ?
C46 C47 1.36(3) . ?
C46 H46B 0.9300 . ?
C47 C48 1.35(2) . ?
C47 H47A 0.9300 . ?
C48 C49 1.449(7) . ?
C48 H48C 0.9300 . ?
C49 C51 1.45(2) . ?
C49 C50 1.458(17) . ?
C51 H51A 0.9300 . ?
C52 C57 1.390(17) . ?
C52 C53 1.397(18) . ?
C53 C54 1.416(15) . ?
C53 H53A 0.9300 . ?
C54 C55 1.453(8) . ?
C54 C58 1.584(14) . ?
C55 C56 1.409(17) . ?
C55 C59 1.567(17) . ?
C56 C57 1.445(18) . ?
C56 H56A 0.9300 . ?
C58 H58A 0.9600 . ?
C58 H58B 0.9600 . ?
C58 H58C 0.9600 . ?
C59 H59C 0.9600 . ?
C59 H59A 0.9600 . ?
C59 H59B 0.9600 . ?
C60 C61 1.48(3) . ?
C60 H60A 0.9300 . ?
C61 C66 1.40(2) . ?
C61 C62 1.449(18) . ?
C62 C63 1.362(19) . ?
C62 H62A 0.9300 . ?
C63 C64 1.38(2) 2_666 ?
C63 H63A 0.9300 . ?
C64 C63 1.38(2) 2_666 ?
C64 C65 1.457(18) . ?
C64 H64A 0.9300 . ?
C65 C66 1.49(3) 2_666 ?
C66 C65 1.49(3) 2_666 ?
C67 C68 1.45(3) . ?
C67 C122 1.47(2) . ?
C68 C69 1.427(19) . ?
C68 H68A 0.9300 . ?
C69 C70 1.403(19) . ?
C69 H69A 0.9300 . ?
C70 C71 1.465(17) . ?
C70 H70A 0.9300 . ?
C71 C72 1.401(16) . ?
C71 C122 1.443(16) . ?
C72 H72A 0.9300 . ?
C73 C78 1.361(18) . ?
C73 C74 1.451(16) . ?
C74 C75 1.378(16) . ?
C74 H74A 0.9300 . ?
C75 C76 1.445(9) . ?
C75 C80 1.548(16) . ?
C76 C77 1.31(2) . ?
C76 C79 1.559(17) . ?
C77 C78 1.31(2) . ?
C77 H77A 0.9300 . ?
C79 H79A 0.9600 . ?
C79 H79B 0.9600 . ?
C79 H79C 0.9600 . ?
C80 H80A 0.9600 . ?
C80 H80B 0.9600 . ?
C80 H80C 0.9600 . ?
C81 C82 1.426(17) . ?
C81 H81A 0.9300 . ?
C82 C123 1.275(15) 2_666 ?
C82 C83 1.446(14) . ?
C83 C84 1.454(15) . ?
C83 H83A 0.9300 . ?
C84 C111 1.276(16) 2_666 ?
C84 H84A 0.9300 . ?
C85 C86 1.56(2) . ?
C85 H85A 0.9600 . ?
C85 H85B 0.9600 . ?
C85 H85C 0.9600 . ?
C86 O47 1.21(2) 2_666 ?
C87 C88 1.461(4) . ?
C87 H87A 0.9600 . ?
C87 H87B 0.9600 . ?
C87 H87C 0.9600 . ?
C89 C90 1.542(17) . ?
C89 H89A 0.9600 . ?
C89 H89B 0.9600 . ?
C89 H89C 0.9600 . ?
C91 C92 1.432(18) . ?
C91 H91A 0.9600 . ?
C91 H91B 0.9600 . ?
C91 H91C 0.9600 . ?
C93 C94 1.517(19) . ?
C93 H93A 0.9600 . ?
C93 H93B 0.9600 . ?
C93 H93C 0.9600 . ?
C95 C96 1.50(2) . ?
C95 H95A 0.9600 . ?
C95 H95B 0.9600 . ?
C95 H95C 0.9600 . ?
C97 C98 1.475(17) . ?
C97 H97A 0.9600 . ?
C97 H97B 0.9600 . ?
C97 H97C 0.9600 . ?
C99 C100 1.490(16) . ?
C99 H99A 0.9600 . ?
C99 H99B 0.9600 . ?
C99 H99C 0.9600 . ?
C101 C102 1.506(16) . ?
C101 H10A 0.9600 . ?
C101 H10B 0.9600 . ?
C101 H10C 0.9600 . ?
C103 C104 1.506(15) . ?
C103 H10D 0.9600 . ?
C103 H10E 0.9600 . ?
C103 H10F 0.9600 . ?
C105 C106 1.529(17) . ?
C105 H10G 0.9600 . ?
C105 H10H 0.9600 . ?
C105 H10I 0.9600 . ?
C106 H10R 0.9700 . ?
C106 H10J 0.9700 . ?
C107 H10K 0.9600 . ?
C107 H10L 0.9600 . ?
C107 H10M 0.9600 . ?
C108 C109 1.562(17) . ?
C108 H10N 0.9600 . ?
C108 H10O 0.9600 . ?
C108 H10P 0.9600 . ?
C109 H10S 0.9700 . ?
C109 H10Q 0.9700 . ?
C110 H11A 0.9600 . ?
C110 H11B 0.9600 . ?
C110 H11C 0.9600 . ?
C111 C84 1.276(16) 2_666 ?
C111 C112 1.450(13) . ?
C111 H11D 0.9300 . ?
C112 C123 1.488(14) . ?
C113 C115 1.613(18) . ?
C113 H11E 0.9700 . ?
C113 H11G 0.9700 . ?
C114 C124 1.435(16) . ?
C114 H11H 0.9300 . ?
C115 H11I 0.9600 . ?
C115 H11J 0.9600 . ?
C115 H11K 0.9600 . ?
C116 C124 1.416(12) . ?
C116 C117 1.424(17) . ?
C116 H11L 0.9300 . ?
C117 C118 1.27(2) . ?
C117 H11M 0.9300 . ?
C118 C119 1.441(7) . ?
C118 H11N 0.9300 . ?
C119 C120 1.450(8) . ?
C120 C124 1.328(18) . ?
C121 H12B 0.9600 . ?
C121 H12C 0.9600 . ?
C121 H12D 0.9600 . ?
C123 C82 1.275(15) 2_666 ?
C125 H12E 0.9600 . ?
C125 H12F 0.9600 . ?
C125 H12G 0.9600 . ?
